data_1574596
loop_
_publ_author_name
'Tang, Hua'
'Lu, Yuyang'
'Qian, Yongwei'
'Ge, Chenqi'
'Liu, Jiyong'
'Chen, Hongliang'
'Li, Hao'

_publ_section_title
;
 A conformationally adaptable tetrahedral cage with different guest
 encapsulation models
;
_journal_issue 24
_journal_name_full 'Chemical Science'
_journal_page_first 10867
_journal_page_last 10873
_journal_paper_doi 10.1039/D5SC01474C
_journal_volume 16
_journal_year 2025
_chemical_formula_moiety
'C132 H140 Cs2 N28 O4, 1.5(C2 F6 N O4 S2), C F3 N0.273 O1.09 S0.545, 0.227(N O4 S2), 1[CHCl3], 2[C6H14O], 1[C6H14O]'
_chemical_formula_sum 'C155 H183 Cl3 Cs2 F12 N30 O15 S4'
_chemical_formula_weight 3434.71
_space_group_crystal_system triclinic
_space_group_IT_number 2
_space_group_name_Hall '-P 1'
_space_group_name_H-M_alt 'P -1'
_atom_sites_solution_hydrogens mixed
_atom_sites_solution_primary dual
_audit_creation_date 2025-05-06
_audit_creation_method
;
Olex2 1.5
(compiled 2025.04.05 svn.rf049d14d for OlexSys, GUI svn.r7224)
;
_audit_update_record
;
2025-05-06 deposited with the CCDC.	2025-05-09 downloaded from the CCDC.
;
_cell_angle_alpha 81.578(2)
_cell_angle_beta 82.615(2)
_cell_angle_gamma 84.009(2)
_cell_formula_units_Z 2
_cell_length_a 15.9658(10)
_cell_length_b 16.1176(10)
_cell_length_c 33.451(2)
_cell_measurement_reflns_used 9558
_cell_measurement_temperature 170.00
_cell_measurement_theta_max 57.102
_cell_measurement_theta_min 2.579
_cell_volume 8412.3(9)
_computing_cell_refinement 'SAINT V8.40B (?, 2016)'
_computing_data_collection 'Bruker Instrument Service vV6.2.14'
_computing_data_reduction 'SAINT V8.40B (?, 2016)'
_computing_molecular_graphics 'Olex2 1.5 (Dolomanov et al., 2009)'
_computing_publication_material 'Olex2 1.5 (Dolomanov et al., 2009)'
_computing_structure_refinement 'SHELXL 2018/3 (Sheldrick, 2015)'
_computing_structure_solution 'SHELXT  (Sheldrick, 2015)'
_diffrn_ambient_environment N~2~
_diffrn_ambient_temperature 170.00
_diffrn_detector CPAD
_diffrn_detector_area_resol_mean 7.41
_diffrn_detector_type 'Bruker PHOTON III M28'
_diffrn_measured_fraction_theta_full 0.997
_diffrn_measured_fraction_theta_max 0.993
_diffrn_measurement_device 'three-circle diffractometer'
_diffrn_measurement_device_type 'ZJU Bruker D8 VENTURE Metaljet PHOTON III'
_diffrn_measurement_method '\w and \f scans'
_diffrn_measurement_specimen_support 'MiTeGen micromount'
_diffrn_radiation_monochromator 'mirror optics'
_diffrn_radiation_probe x-ray
_diffrn_radiation_type GaK\a
_diffrn_radiation_wavelength 1.34139
_diffrn_reflns_av_R_equivalents 0.0626
_diffrn_reflns_av_unetI/netI 0.0683
_diffrn_reflns_Laue_measured_fraction_full 0.997
_diffrn_reflns_Laue_measured_fraction_max 0.993
_diffrn_reflns_limit_h_max 19
_diffrn_reflns_limit_h_min -16
_diffrn_reflns_limit_k_max 20
_diffrn_reflns_limit_k_min -20
_diffrn_reflns_limit_l_max 41
_diffrn_reflns_limit_l_min -41
_diffrn_reflns_number 137619
_diffrn_reflns_point_group_measured_fraction_full 0.997
_diffrn_reflns_point_group_measured_fraction_max 0.993
_diffrn_reflns_theta_full 53.594
_diffrn_reflns_theta_max 57.201
_diffrn_reflns_theta_min 2.339
_diffrn_source 'liquid Metal X-ray source'
_diffrn_source_current 3.57
_diffrn_source_power 0.24954300000000001
_diffrn_source_type 'Bruker Excillum Metaljet D2+'
_diffrn_source_voltage 69.9
_exptl_absorpt_coefficient_mu 3.315
_exptl_absorpt_correction_T_max 0.7512
_exptl_absorpt_correction_T_min 0.5627
_exptl_absorpt_correction_type multi-scan
_exptl_absorpt_process_details
;
SADABS-2016/2 (Bruker,2016/2) was used for absorption correction.
wR2(int) was 0.0927 before and 0.0747 after correction.
The Ratio of minimum to maximum transmission is 0.7491.
The \l/2 correction factor is Not present.
;
_exptl_crystal_colour colourless
_exptl_crystal_colour_primary colourless
_exptl_crystal_density_diffrn 1.356
_exptl_crystal_description block
_exptl_crystal_F_000 3552
_exptl_crystal_size_max 0.16
_exptl_crystal_size_mid 0.13
_exptl_crystal_size_min 0.08
_refine_diff_density_max 1.841
_refine_diff_density_min -0.597
_refine_diff_density_rms 0.093
_refine_ls_extinction_method none
_refine_ls_goodness_of_fit_ref 1.021
_refine_ls_hydrogen_treatment constr
_refine_ls_matrix_type full
_refine_ls_number_parameters 1989
_refine_ls_number_reflns 34407
_refine_ls_number_restraints 514
_refine_ls_restrained_S_all 1.050
_refine_ls_R_factor_all 0.0803
_refine_ls_R_factor_gt 0.0682
_refine_ls_shift/su_max 0.002
_refine_ls_shift/su_mean 0.000
_refine_ls_structure_factor_coef Fsqd
_refine_ls_weighting_details 'w=1/[\s^2^(Fo^2^)+(0.1369P)^2^+6.2945P] where P=(Fo^2^+2Fc^2^)/3'
_refine_ls_weighting_scheme calc
_refine_ls_wR_factor_gt 0.2117
_refine_ls_wR_factor_ref 0.2207
_reflns_Friedel_coverage 0.000
_reflns_number_gt 26735
_reflns_number_total 34407
_reflns_threshold_expression 'I > 2\s(I)'
_cod_data_source_file d5sc01474c2.cif
_cod_data_source_block 241008_th_1489_2cs
_cod_depositor_comments 'Adding full bibliography for 1574594--1574596.cif.'
_cod_original_cell_volume 8412.2(9)
_cod_database_code 1574596
_shelx_shelxl_version_number 2018/3
_shelx_space_group_comment
;
The symmetry employed for this shelxl refinement is uniquely defined
by the following loop, which should always be used as a source of
symmetry information in preference to the above space-group names.
They are only intended as comments.
;
_shelx_estimated_absorpt_t_max 0.777
_shelx_estimated_absorpt_t_min 0.619
_olex2_refinement_description
;
1. Fixed Uiso
 At 1.2 times of:
  All C(H) groups, All C(H,H) groups
 At 1.5 times of:
  All C(H,H,H) groups, All O(H,H) groups, All O(H,H,H,H) groups
2. Restrained distances
 S3-C135
 1.8 with sigma of 0.02
 S5-N31 = S5A-N31
 1.56 with sigma of 0.01
 S5-O12A = S5-O11A = S5A-O12 = S5A-O11
 1.42 with sigma of 0.01
 S5-C137 = S5A-C145
 1.83 with sigma of 0.01
 F14-C137 = F15-C137 = F13-C137 = F14A-C145 = F15A-C145 = F13A-C145
 1.33 with sigma of 0.01
 S3-O8
 1.4 with sigma of 0.02
 S4-C136
 1.8 with sigma of 0.02
 O8-S3
 1.4 with sigma of 0.01
 C135-S3
 1.7 with sigma of 0.01
 C135-F7 = C135-F8 = C135-F9
 1.5 with sigma of 0.02
 O8A-S3A
 1.4 with sigma of 0.01
 O7A-S3A
 1.4 with sigma of 0.01
 O9A-S4A
 1.4 with sigma of 0.01
 O10A-S4A
 1.4 with sigma of 0.01
 O7-S3
 1.4 with sigma of 0.01
 O9-S4
 1.4 with sigma of 0.01
 O10-S4
 1.4 with sigma of 0.01
 S3A-N30A
 1.7 with sigma of 0.02
 S4A-N30A
 1.7 with sigma of 0.02
 O7-O8
 2.4 with sigma of 0.04
 F15A-F14A
 2.12 with sigma of 0.03
 F13A-F14A
 2.12 with sigma of 0.03
 F13A-F15A
 2.12 with sigma of 0.03
 F13-F14
 2.12 with sigma of 0.03
 F15-F13
 2.12 with sigma of 0.03
 F14-F15
 2.12 with sigma of 0.03
 S5-S5A
 2.807 with sigma of 0.03
 S3-O8 \\sim S3A-O8A
 with sigma of 0.02
 O7-O8 \\sim O7A-O8A
 with sigma of 0.04
 O8-N30 \\sim O8A-N30A
 with sigma of 0.04
 C135-F7 \\sim C135-F8 \\sim C135-F9
 with sigma of 0.02
 O8-C135 \\sim O8A-C135
 with sigma of 0.04
 F7-F8 \\sim F7-F9 \\sim F8-F9
 with sigma of 0.02
 S3-O7 \\sim S3A-O7A
 with sigma of 0.02
 S3-N30 \\sim S3A-N30A
 with sigma of 0.02
 S3-C135 \\sim S3A-C135
 with sigma of 0.02
 S4-O9 \\sim S4A-O9A
 with sigma of 0.02
 S4-O10 \\sim S4A-O10A
 with sigma of 0.02
 S4-N30 \\sim S4A-N30A
 with sigma of 0.02
 S4-C136 \\sim S4A-C136
 with sigma of 0.02
 S3-S4 \\sim S3A-S4A
 with sigma of 0.04
 O7-N30 \\sim O7A-N30A
 with sigma of 0.04
 O7-C135 \\sim O7A-C135
 with sigma of 0.04
 O9-O10 \\sim O9A-O10A
 with sigma of 0.04
 O9-N30 \\sim O9A-N30A
 with sigma of 0.04
 O9-C136 \\sim O9A-C136
 with sigma of 0.04
 O10-N30 \\sim O10A-N30A
 with sigma of 0.04
 O10-C136 \\sim O10A-C136
 with sigma of 0.04
 N30-C135 \\sim N30A-C135
 with sigma of 0.04
 N30-C136 \\sim N30A-C136
 with sigma of 0.04
3. Uiso/Uaniso restraints and constraints
S3 \\sim S4 \\sim F7 \\sim F8 \\sim F9 \\sim F10 \\sim F11 \\sim F12 \\sim O7
\\sim O8 \\sim O9 \\sim O10 \\sim N30 \\sim C135 \\sim C136: within 2A with
sigma of 0.02 and sigma for terminal atoms of 0.04 within 2A
S1 \\sim S2 \\sim F1 \\sim F2 \\sim F3 \\sim F4 \\sim F5 \\sim F6 \\sim O3
\\sim O4 \\sim O5 \\sim O6 \\sim N29 \\sim C133 \\sim C134: within 2A with
sigma of 0.02 and sigma for terminal atoms of 0.04 within 2A
C136 \\sim S3 \\sim O7 \\sim O8 \\sim N30 \\sim C135 \\sim S4 \\sim F7 \\sim F8
\\sim F9 \\sim O9 \\sim O10 \\sim F10 \\sim F11 \\sim F12 \\sim N30A \\sim S3A
\\sim S4A \\sim O7A \\sim O8A \\sim O9A \\sim O10A: within 2A with sigma of
0.01 and sigma for terminal atoms of 0.02 within 2A
Uanis(O9) \\sim Ueq, Uanis(O8) \\sim Ueq: with sigma of 0.002 and sigma for
terminal atoms of 0.004
Uanis(S5) \\sim Ueq, Uanis(F13A) \\sim Ueq, Uanis(F14A) \\sim Ueq, Uanis(F15A)
\\sim Ueq, Uanis(O11) \\sim Ueq, Uanis(O12) \\sim Ueq, Uanis(N31) \\sim Ueq,
Uanis(C145) \\sim Ueq, Uanis(S5A) \\sim Ueq, Uanis(O11A) \\sim Ueq, Uanis(F13)
\\sim Ueq, Uanis(F14) \\sim Ueq, Uanis(F15) \\sim Ueq, Uanis(C137) \\sim Ueq,
Uanis(O12A) \\sim Ueq: with sigma of 0.01 and sigma for terminal atoms of 0.02
Uanis(O9A) \\sim Ueq: with sigma of 0.005 and sigma for terminal atoms of 0.01
Uanis(O8A) = Uanis(O8)
Uanis(S5) = Uanis(S5A)
Uanis(O12A) = Uanis(O12)
Uanis(O11A) = Uanis(O11)
4. Others
 Sof(Cs1)=Sof(Cs1A)=Sof(H1BC)=Sof(H1BD)=Sof(H2BC)=Sof(H2BD)=Sof(O13)=Sof(H13A)=
 Sof(H13B)=Sof(O14)=Sof(H14A)=Sof(H14B)=1-FVAR(1)
 Sof(Cs2)=Sof(Cs2A)=Sof(H1AA)=Sof(H1AB)=Sof(H2AA)=Sof(H2AB)=Sof(O15)=Sof(H15A)=
 Sof(H15B)=Sof(O16)=Sof(H16A)=Sof(H16B)=FVAR(1)
 Sof(N30A)=Sof(S3A)=Sof(O7A)=Sof(O8A)=Sof(O9A)=Sof(S4A)=Sof(O10A)=0.5*(1-
 FVAR(3))
 Sof(S3)=Sof(S4)=Sof(O7)=Sof(O8)=Sof(O9)=Sof(O10)=Sof(N30)=0.5*FVAR(3)
 Fixed Sof: F7(0.5) F8(0.5) F9(0.5) F10(0.5) F11(0.5) F12(0.5) C135(0.5)
 C136(0.5) S5(0.5) F13(0.5) F13A(0.5) F14(0.5) F14A(0.5) F15(0.5) F15A(0.5)
 O11(0.5) O12(0.5) N31(0.5) C137(0.5) C145(0.5) S5A(0.5) O12A(0.5) O11A(0.5)
5.a Riding coordinates:
 O1(H1AA,H1AB), O1(H1BC,H1BD), O2(H2AA,H2AB), O2(H2BC,H2BD), O13(H13A,H13B),
 O15(H15A,H15B), O16(H16A,H16B), O14(H14A,H14B)
5.b Secondary CH2 refined with riding coordinates:
 C1(H1A,H1B), C2(H2A,H2B), C10(H10A,H10B), C11(H11A,H11B), C19(H19A,H19B),
 C20(H20A,H20B), C28(H28A,H28B), C29(H29A,H29B), C37(H37A,H37B), C38(H38A,H38B),
  C46(H46A,H46B), C47(H47A,H47B), C67(H67A,H67B), C68(H68A,H68B), C76(H76A,
 H76B), C77(H77A,H77B), C85(H85A,H85B), C86(H86A,H86B), C94(H94A,H94B),
 C95(H95A,H95B), C103(H10F,H10G), C104(H10H,H10I), C112(H11F,H11G), C113(H11H,
 H11I)
5.c Aromatic/amide H refined with riding coordinates:
 C3(H3), C5(H5), C8(H8), C12(H12), C14(H14), C17(H17), C21(H21), C23(H23),
 C26(H26), C30(H30), C32(H32), C35(H35), C39(H39), C41(H41), C44(H44), C48(H48),
  C50(H50), C53(H53), C56(H56), C58(H58), C60(H60), C62(H62), C64(H64),
 C66(H66), C69(H69), C71(H71), C74(H74), C78(H78), C80(H80), C83(H83), C87(H87),
  C89(H89), C92(H92), C96(H96), C98(H98), C101(H101), C105(H105), C107(H107),
 C110(H110), C114(H114), C116(H116), C119(H119), C122(H122), C124(H124),
 C126(H126), C128(H128), C130(H130), C132(H132)
5.d Idealised Me refined as rotating group:
 C9(H9A,H9B,H9C), C18(H18A,H18B,H18C), C27(H27A,H27B,H27C), C36(H36A,H36B,
 H36C), C45(H45A,H45B,H45C), C54(H54A,H54B,H54C), C75(H75A,H75B,H75C), C84(H84A,
 H84B,H84C), C93(H93A,H93B,H93C), C102(H10C,H10D,H10E), C111(H11C,H11D,H11E),
 C120(H12A,H12B,H12C)
;
_smtbx_masks_special_details
;
A solvent mask was calculated and 485 electrons were 
found in a volume of 1730\%A^3^ in 3 voids per unit cell. 
This is consistent with the presence of 
1[CHCl3], 3[C6H14O]per Asymmetric Unit 
which account for 464 electrons 
per unit cell.
;
_smtbx_masks_void_probe_radius 1.2
_smtbx_masks_void_truncation_radius 1.2
_olex2_diffrn_ambient_temperature_device 'Oxford Cryostream 800'
_olex2_submission_special_instructions 'No special instructions were received'

loop_
_space_group_symop_operation_xyz
'x, y, z'
'-x, -y, -z'

loop_
_atom_site_label
_atom_site_type_symbol
_atom_site_fract_x
_atom_site_fract_y
_atom_site_fract_z
_atom_site_U_iso_or_equiv
_atom_site_adp_type
_atom_site_occupancy
_atom_site_site_symmetry_order
_atom_site_calc_flag
_atom_site_refinement_flags_posn
_atom_site_refinement_flags_adp
_atom_site_refinement_flags_occupancy
_atom_site_disorder_assembly
_atom_site_disorder_group
Cs1 Cs 0.48961(5) 0.58236(5) 0.71579(3) 0.04456(19) Uani 0.4492(11) 1 d . . P A 2
Cs1A Cs 0.42340(5) 0.35686(6) 0.75726(3) 0.0483(2) Uani 0.4492(11) 1 d . . P A 2
Cs2 Cs 0.43639(4) 0.45245(4) 0.68171(2) 0.03956(15) Uani 0.5508(11) 1 d . . P A 1
Cs2A Cs 0.48612(3) 0.48969(3) 0.78863(2) 0.04428(15) Uani 0.5508(11) 1 d . . P A 1
O1 O 0.31936(15) 0.52486(17) 0.74726(7) 0.0470(6) Uani 1 1 d . . . . .
H1AA H 0.298244 0.576809 0.742311 0.071 Uiso 0.5508(11) 1 d R U P A 1
H1AB H 0.276225 0.497386 0.758271 0.071 Uiso 0.5508(11) 1 d R U P A 1
H1BC H 0.281166 0.531520 0.730439 0.071 Uiso 0.4492(11) 1 d R U P A 2
H1BD H 0.293334 0.543539 0.769092 0.071 Uiso 0.4492(11) 1 d R U P A 2
O2 O 0.60051(17) 0.41574(17) 0.71954(7) 0.0490(6) Uani 1 1 d . . . . .
H2AA H 0.621225 0.363568 0.724042 0.074 Uiso 0.5508(11) 1 d R U P A 1
H2AB H 0.643556 0.442875 0.708053 0.074 Uiso 0.5508(11) 1 d R U P A 1
H2BC H 0.641492 0.408339 0.734865 0.074 Uiso 0.4492(11) 1 d R U P A 2
H2BD H 0.623326 0.398678 0.696792 0.074 Uiso 0.4492(11) 1 d R U P A 2
N1 N 0.10356(18) 0.9483(2) 0.55200(9) 0.0451(7) Uani 1 1 d . . . . .
N2 N 0.20775(18) 0.7966(2) 0.52112(9) 0.0444(7) Uani 1 1 d . . . . .
N3 N 0.2514(2) 0.98467(19) 0.59320(10) 0.0492(7) Uani 1 1 d . . . . .
N4 N 0.03437(19) 0.8234(2) 0.62350(9) 0.0476(7) Uani 1 1 d . . . . .
N5 N 0.20114(17) 0.59100(18) 0.68821(9) 0.0391(6) Uani 1 1 d . . . . .
N6 N 0.38479(17) 0.59363(18) 0.59817(9) 0.0414(6) Uani 1 1 d . . . . .
N7 N 0.37487(17) 0.76336(18) 0.68395(9) 0.0419(6) Uani 1 1 d . . . . .
N8 N 0.64687(17) -0.06295(17) 0.58818(9) 0.0413(6) Uani 1 1 d . . . . .
N9 N 0.5785(2) -0.0716(2) 0.67932(10) 0.0521(8) Uani 1 1 d . . . . .
N10 N 0.75406(17) 0.07641(18) 0.59265(10) 0.0427(6) Uani 1 1 d . . . . .
N11 N 0.50580(18) 0.06834(19) 0.55874(10) 0.0451(7) Uani 1 1 d . . . . .
N12 N 0.5189(2) 0.1729(2) 0.74710(11) 0.0536(8) Uani 1 1 d . . . . .
N13 N 0.65815(18) 0.33121(18) 0.64762(9) 0.0423(6) Uani 1 1 d . . . . .
N14 N 0.40717(18) 0.2954(2) 0.63529(11) 0.0504(8) Uani 1 1 d . . . . .
N15 N 0.0234(3) 0.3119(3) 0.99136(11) 0.0702(11) Uani 1 1 d . . . . .
N16 N 0.0667(3) 0.1938(3) 0.92792(12) 0.0801(12) Uani 1 1 d . . . . .
N17 N 0.2126(2) 0.3313(3) 0.99048(11) 0.0697(10) Uani 1 1 d . . . . .
N18 N 0.0152(2) 0.4772(3) 0.93102(10) 0.0614(9) Uani 1 1 d . . . . .
N19 N 0.2465(2) 0.2866(2) 0.80811(10) 0.0514(7) Uani 1 1 d . . . . .
N20 N 0.4271(2) 0.3838(2) 0.87804(10) 0.0563(8) Uani 1 1 d . . . . .
N21 N 0.23637(19) 0.5514(2) 0.82617(9) 0.0465(7) Uani 1 1 d . . . . .
N22 N 0.98685(17) 0.75060(19) 0.79459(10) 0.0442(7) Uani 1 1 d . . . . .
N23 N 0.98419(19) 0.5594(2) 0.78673(11) 0.0515(8) Uani 1 1 d . . . . .
N24 N 0.8939(2) 0.8037(2) 0.71818(10) 0.0498(7) Uani 1 1 d . . . . .
N25 N 0.8313(2) 0.7525(2) 0.85495(10) 0.0560(8) Uani 1 1 d . . . . .
N26 N 0.7364(2) 0.4321(2) 0.76891(10) 0.0557(8) Uani 1 1 d . . . . .
N27 N 0.65670(17) 0.67763(19) 0.68743(9) 0.0420(6) Uani 1 1 d . . . . .
N28 N 0.58957(19) 0.6371(2) 0.82222(10) 0.0488(7) Uani 1 1 d . . . . .
C1 C 0.1104(2) 0.9226(3) 0.51173(11) 0.0489(9) Uani 1 1 d . . . . .
H1A H 0.158950 0.948330 0.494719 0.059 Uiso 1 1 calc R U . . .
H1B H 0.058463 0.944913 0.499091 0.059 Uiso 1 1 calc R U . . .
C2 C 0.1225(2) 0.8283(3) 0.51160(12) 0.0503(9) Uani 1 1 d . . . . .
H2A H 0.079919 0.800731 0.532013 0.060 Uiso 1 1 calc R U . . .
H2B H 0.114201 0.814781 0.484513 0.060 Uiso 1 1 calc R U . . .
C3 C 0.2157(2) 0.7336(2) 0.54746(10) 0.0405(7) Uani 1 1 d . . . . .
H3 H 0.166594 0.708204 0.560742 0.049 Uiso 1 1 calc R U . . .
C4 C 0.30063(19) 0.6977(2) 0.55830(10) 0.0358(7) Uani 1 1 d . . . . .
C5 C 0.3095(2) 0.6280(2) 0.58669(10) 0.0407(7) Uani 1 1 d . . . . .
H5 H 0.259831 0.602490 0.599002 0.049 Uiso 1 1 calc R U . . .
C6 C 0.45482(19) 0.6295(2) 0.58040(9) 0.0336(6) Uani 1 1 d . . . . .
C7 C 0.45276(19) 0.6989(2) 0.54980(9) 0.0344(6) Uani 1 1 d . . . . .
C8 C 0.3746(2) 0.7335(2) 0.53928(10) 0.0365(7) Uani 1 1 d . . . . .
H8 H 0.370822 0.781445 0.519181 0.044 Uiso 1 1 calc R U . . .
C9 C 0.5327(2) 0.7342(3) 0.52772(12) 0.0491(9) Uani 1 1 d . . . . .
H9A H 0.564444 0.753599 0.547256 0.074 Uiso 1 1 calc R U . . .
H9B H 0.517745 0.781535 0.507232 0.074 Uiso 1 1 calc R U . . .
H9C H 0.567770 0.690231 0.514344 0.074 Uiso 1 1 calc R U . . .
C10 C 0.1373(3) 1.0288(3) 0.55107(13) 0.0544(9) Uani 1 1 d . . . . .
H10A H 0.109973 1.055776 0.574762 0.065 Uiso 1 1 calc R U . . .
H10B H 0.123740 1.066090 0.526063 0.065 Uiso 1 1 calc R U . . .
C11 C 0.2338(3) 1.0182(3) 0.55204(12) 0.0535(9) Uani 1 1 d . . . . .
H11A H 0.260341 0.979203 0.532840 0.064 Uiso 1 1 calc R U . . .
H11B H 0.257563 1.073258 0.543745 0.064 Uiso 1 1 calc R U . . .
C12 C 0.2891(2) 0.9121(2) 0.59921(11) 0.0431(8) Uani 1 1 d . . . . .
H12 H 0.306922 0.881539 0.576926 0.052 Uiso 1 1 calc R U . . .
C13 C 0.3058(2) 0.8743(2) 0.64049(10) 0.0388(7) Uani 1 1 d . . . . .
C14 C 0.3572(2) 0.7998(2) 0.64704(11) 0.0417(7) Uani 1 1 d . . . . .
H14 H 0.380993 0.773207 0.624131 0.050 Uiso 1 1 calc R U . . .
C15 C 0.3408(2) 0.8004(2) 0.71599(10) 0.0385(7) Uani 1 1 d . . . . .
C16 C 0.2874(3) 0.8746(3) 0.71321(12) 0.0516(9) Uani 1 1 d . . . . .
C17 C 0.2704(3) 0.9104(3) 0.67484(12) 0.0515(9) Uani 1 1 d . . . . .
H17 H 0.233918 0.960767 0.671723 0.062 Uiso 1 1 calc R U . . .
C18 C 0.2494(4) 0.9141(4) 0.75037(14) 0.0812(16) Uani 1 1 d . . . . .
H18A H 0.294734 0.931746 0.763510 0.122 Uiso 1 1 calc R U . . .
H18B H 0.218037 0.872963 0.769453 0.122 Uiso 1 1 calc R U . . .
H18C H 0.210666 0.963219 0.742271 0.122 Uiso 1 1 calc R U . . .
C19 C 0.0165(2) 0.9469(3) 0.57296(12) 0.0544(10) Uani 1 1 d . . . . .
H19A H -0.015298 0.910055 0.560362 0.065 Uiso 1 1 calc R U . . .
H19B H -0.012426 1.004454 0.569456 0.065 Uiso 1 1 calc R U . . .
C20 C 0.0156(2) 0.9151(3) 0.61842(12) 0.0521(9) Uani 1 1 d . . . . .
H20A H 0.058634 0.941579 0.629914 0.062 Uiso 1 1 calc R U . . .
H20B H -0.040732 0.929949 0.632958 0.062 Uiso 1 1 calc R U . . .
C21 C 0.0921(2) 0.7935(2) 0.64470(10) 0.0413(7) Uani 1 1 d . . . . .
H21 H 0.122097 0.830813 0.655900 0.050 Uiso 1 1 calc R U . . .
C22 C 0.1153(2) 0.7020(2) 0.65290(10) 0.0388(7) Uani 1 1 d . . . . .
C23 C 0.1772(2) 0.6726(2) 0.67832(11) 0.0390(7) Uani 1 1 d . . . . .
H23 H 0.204035 0.712655 0.689296 0.047 Uiso 1 1 calc R U . . .
C24 C 0.1638(2) 0.5340(2) 0.67241(10) 0.0389(7) Uani 1 1 d . . . . .
C25 C 0.1014(2) 0.5575(2) 0.64549(11) 0.0447(8) Uani 1 1 d . . . . .
C26 C 0.0774(2) 0.6431(2) 0.63702(11) 0.0432(8) Uani 1 1 d . . . . .
H26 H 0.033983 0.661372 0.619944 0.052 Uiso 1 1 calc R U . . .
C27 C 0.0613(3) 0.4919(3) 0.62834(17) 0.0682(12) Uani 1 1 d . . . . .
H27A H 0.012645 0.518482 0.614710 0.102 Uiso 1 1 calc R U . . .
H27B H 0.042327 0.448645 0.650452 0.102 Uiso 1 1 calc R U . . .
H27C H 0.102997 0.465845 0.608694 0.102 Uiso 1 1 calc R U . . .
C28 C 0.6318(2) -0.1359(2) 0.61903(12) 0.0478(8) Uani 1 1 d . . . . .
H28A H 0.682524 -0.151015 0.633649 0.057 Uiso 1 1 calc R U . . .
H28B H 0.623394 -0.184443 0.605385 0.057 Uiso 1 1 calc R U . . .
C29 C 0.5555(3) -0.1198(3) 0.64942(13) 0.0526(9) Uani 1 1 d . . . . .
H29A H 0.508925 -0.088042 0.635238 0.063 Uiso 1 1 calc R U . . .
H29B H 0.535501 -0.173995 0.663206 0.063 Uiso 1 1 calc R U . . .
C30 C 0.5382(2) -0.0006(2) 0.68279(12) 0.0500(9) Uani 1 1 d . . . . .
H30 H 0.494217 0.018830 0.666222 0.060 Uiso 1 1 calc R U . . .
C31 C 0.5584(2) 0.0527(2) 0.71220(12) 0.0489(8) Uani 1 1 d . . . . .
C32 C 0.5058(3) 0.1232(3) 0.72065(13) 0.0547(9) Uani 1 1 d . . . . .
H32 H 0.457143 0.136951 0.706589 0.066 Uiso 1 1 calc R U . . .
C33 C 0.5885(2) 0.1546(2) 0.76672(11) 0.0452(8) Uani 1 1 d . . . . .
C34 C 0.6466(2) 0.0853(2) 0.76027(12) 0.0471(8) Uani 1 1 d . . . . .
C35 C 0.6297(2) 0.0346(2) 0.73239(12) 0.0489(8) Uani 1 1 d . . . . .
H35 H 0.667766 -0.013004 0.727202 0.059 Uiso 1 1 calc R U . . .
C36 C 0.7226(3) 0.0628(3) 0.78330(15) 0.0619(11) Uani 1 1 d . . . . .
H36A H 0.764256 0.104010 0.773871 0.093 Uiso 1 1 calc R U . . .
H36B H 0.747992 0.006562 0.778603 0.093 Uiso 1 1 calc R U . . .
H36C H 0.704896 0.063267 0.812436 0.093 Uiso 1 1 calc R U . . .
C37 C 0.7382(2) -0.0600(2) 0.57425(12) 0.0454(8) Uani 1 1 d . . . . .
H37A H 0.745663 -0.031766 0.545829 0.055 Uiso 1 1 calc R U . . .
H37B H 0.765612 -0.118048 0.574795 0.055 Uiso 1 1 calc R U . . .
C38 C 0.7801(2) -0.0135(2) 0.60065(13) 0.0477(8) Uani 1 1 d . . . . .
H38A H 0.763707 -0.034410 0.629642 0.057 Uiso 1 1 calc R U . . .
H38B H 0.842430 -0.023122 0.594902 0.057 Uiso 1 1 calc R U . . .
C39 C 0.7311(2) 0.1157(2) 0.62254(11) 0.0420(7) Uani 1 1 d . . . . .
H39 H 0.730817 0.086067 0.649289 0.050 Uiso 1 1 calc R U . . .
C40 C 0.70451(19) 0.2066(2) 0.61710(11) 0.0384(7) Uani 1 1 d . . . . .
C41 C 0.6806(2) 0.2486(2) 0.65054(11) 0.0440(8) Uani 1 1 d . . . . .
H41 H 0.680170 0.217077 0.676887 0.053 Uiso 1 1 calc R U . . .
C42 C 0.65709(19) 0.3753(2) 0.61070(10) 0.0352(6) Uani 1 1 d . . . . .
C43 C 0.67913(19) 0.3392(2) 0.57462(10) 0.0362(7) Uani 1 1 d . . . . .
C44 C 0.70387(19) 0.2533(2) 0.57861(10) 0.0361(7) Uani 1 1 d . . . . .
H44 H 0.720371 0.226348 0.555027 0.043 Uiso 1 1 calc R U . . .
C45 C 0.6786(3) 0.3908(2) 0.53324(11) 0.0478(8) Uani 1 1 d . . . . .
H45A H 0.723997 0.367555 0.514322 0.072 Uiso 1 1 calc R U . . .
H45B H 0.687722 0.449159 0.535235 0.072 Uiso 1 1 calc R U . . .
H45C H 0.623802 0.389176 0.523260 0.072 Uiso 1 1 calc R U . . .
C46 C 0.5982(2) -0.0600(2) 0.55360(12) 0.0459(8) Uani 1 1 d . . . . .
H46A H 0.545026 -0.087064 0.562990 0.055 Uiso 1 1 calc R U . . .
H46B H 0.631486 -0.092233 0.533008 0.055 Uiso 1 1 calc R U . . .
C47 C 0.5770(2) 0.0296(2) 0.53413(11) 0.0454(8) Uani 1 1 d . . . . .
H47A H 0.626845 0.062397 0.532153 0.055 Uiso 1 1 calc R U . . .
H47B H 0.562194 0.029399 0.506310 0.055 Uiso 1 1 calc R U . . .
C48 C 0.5176(2) 0.1324(2) 0.57405(11) 0.0405(7) Uani 1 1 d . . . . .
H48 H 0.571730 0.153781 0.568369 0.049 Uiso 1 1 calc R U . . .
C49 C 0.4510(2) 0.1760(2) 0.60049(11) 0.0397(7) Uani 1 1 d . . . . .
C50 C 0.4646(2) 0.2517(2) 0.61174(13) 0.0492(9) Uani 1 1 d . . . . .
H50 H 0.517353 0.274150 0.602373 0.059 Uiso 1 1 calc R U . . .
C51 C 0.3342(2) 0.2629(2) 0.64950(11) 0.0399(7) Uani 1 1 d . . . . .
C52 C 0.3138(2) 0.1859(2) 0.63972(11) 0.0400(7) Uani 1 1 d . . . . .
C53 C 0.3735(2) 0.1433(2) 0.61464(11) 0.0408(7) Uani 1 1 d . . . . .
H53 H 0.361656 0.091623 0.607011 0.049 Uiso 1 1 calc R U . . .
C54 C 0.2296(2) 0.1518(3) 0.65538(14) 0.0589(11) Uani 1 1 d . . . . .
H54A H 0.217681 0.111629 0.637943 0.088 Uiso 1 1 calc R U . . .
H54B H 0.184784 0.198283 0.655121 0.088 Uiso 1 1 calc R U . . .
H54C H 0.231507 0.123338 0.683263 0.088 Uiso 1 1 calc R U . . .
C55 C 0.1920(2) 0.4450(2) 0.68633(10) 0.0392(7) Uani 1 1 d . . . . .
C56 C 0.2433(2) 0.3951(2) 0.66101(11) 0.0390(7) Uani 1 1 d . . . . .
H56 H 0.257587 0.415969 0.633161 0.047 Uiso 1 1 calc R U . . .
C57 C 0.2743(2) 0.3135(2) 0.67655(11) 0.0392(7) Uani 1 1 d . . . . .
C58 C 0.2523(2) 0.2829(2) 0.71665(11) 0.0418(7) Uani 1 1 d . . . . .
H58 H 0.272827 0.227487 0.726988 0.050 Uiso 1 1 calc R U . . .
C59 C 0.1996(2) 0.3327(2) 0.74256(11) 0.0403(7) Uani 1 1 d . . . . .
C60 C 0.1701(2) 0.4132(2) 0.72697(11) 0.0399(7) Uani 1 1 d . . . . .
H60 H 0.134316 0.447319 0.744198 0.048 Uiso 1 1 calc R U . . .
C61 C 0.53541(19) 0.5898(2) 0.59582(9) 0.0343(6) Uani 1 1 d . . . . .
C62 C 0.56117(19) 0.5061(2) 0.59292(9) 0.0344(6) Uani 1 1 d . . . . .
H62 H 0.529711 0.474678 0.579131 0.041 Uiso 1 1 calc R U . . .
C63 C 0.63298(19) 0.4673(2) 0.61005(10) 0.0351(6) Uani 1 1 d . . . . .
C64 C 0.67961(19) 0.5145(2) 0.62955(10) 0.0357(7) Uani 1 1 d . . . . .
H64 H 0.728922 0.488589 0.640973 0.043 Uiso 1 1 calc R U . . .
C65 C 0.65518(19) 0.5984(2) 0.63252(9) 0.0349(6) Uani 1 1 d . . . . .
C66 C 0.5824(2) 0.6357(2) 0.61580(10) 0.0353(6) Uani 1 1 d . . . . .
H66 H 0.564683 0.693155 0.618031 0.042 Uiso 1 1 calc R U . . .
C67 C -0.0115(4) 0.2322(4) 0.99027(16) 0.0870(17) Uani 1 1 d . . . . .
H67A H -0.059477 0.242366 0.973654 0.104 Uiso 1 1 calc R U . . .
H67B H -0.033472 0.208740 1.018219 0.104 Uiso 1 1 calc R U . . .
C68 C 0.0555(4) 0.1679(4) 0.97234(17) 0.0903(17) Uani 1 1 d . . . . .
H68A H 0.109669 0.167747 0.983792 0.108 Uiso 1 1 calc R U . . .
H68B H 0.036014 0.110557 0.978675 0.108 Uiso 1 1 calc R U . . .
C69 C 0.1383(4) 0.2180(3) 0.91180(14) 0.0704(12) Uani 1 1 d . . . . .
H69 H 0.183309 0.216879 0.927948 0.084 Uiso 1 1 calc R U . . .
C70 C 0.1505(3) 0.2476(3) 0.86787(13) 0.0596(10) Uani 1 1 d . . . . .
C71 C 0.2308(3) 0.2612(3) 0.84798(13) 0.0619(11) Uani 1 1 d . . . . .
H71 H 0.277254 0.251792 0.863656 0.074 Uiso 1 1 calc R U . . .
C72 C 0.1799(2) 0.3023(2) 0.78650(11) 0.0444(8) Uani 1 1 d . . . . .
C73 C 0.0961(2) 0.2924(2) 0.80370(12) 0.0460(8) Uani 1 1 d . . . . .
C74 C 0.0833(3) 0.2638(2) 0.84485(13) 0.0541(10) Uani 1 1 d . . . . .
H74 H 0.027530 0.255093 0.857465 0.065 Uiso 1 1 calc R U . . .
C75 C 0.0223(2) 0.3112(3) 0.77850(14) 0.0563(10) Uani 1 1 d . . . . .
H75A H 0.007953 0.372218 0.773781 0.084 Uiso 1 1 calc R U . . .
H75B H -0.026790 0.283747 0.793077 0.084 Uiso 1 1 calc R U . . .
H75C H 0.038144 0.289967 0.752329 0.084 Uiso 1 1 calc R U . . .
C76 C 0.0709(3) 0.3092(4) 1.02575(13) 0.0763(14) Uani 1 1 d . . . . .
H76A H 0.095144 0.250737 1.033276 0.092 Uiso 1 1 calc R U . . .
H76B H 0.031813 0.325578 1.049305 0.092 Uiso 1 1 calc R U . . .
C77 C 0.1410(3) 0.3662(4) 1.01700(14) 0.0734(14) Uani 1 1 d . . . . .
H77A H 0.119324 0.421838 1.003676 0.088 Uiso 1 1 calc R U . . .
H77B H 0.160697 0.374437 1.042903 0.088 Uiso 1 1 calc R U . . .
C78 C 0.2495(3) 0.3808(3) 0.96321(13) 0.0615(11) Uani 1 1 d . . . . .
H78 H 0.229220 0.438596 0.959824 0.074 Uiso 1 1 calc R U . . .
C79 C 0.3244(3) 0.3515(3) 0.93592(12) 0.0536(9) Uani 1 1 d . . . . .
C80 C 0.3599(3) 0.4061(3) 0.90406(13) 0.0601(10) Uani 1 1 d . . . . .
H80 H 0.335481 0.462625 0.900303 0.072 Uiso 1 1 calc R U . . .
C81 C 0.4621(2) 0.3057(3) 0.88354(11) 0.0482(8) Uani 1 1 d . . . . .
C82 C 0.4317(3) 0.2448(3) 0.91546(13) 0.0629(11) Uani 1 1 d . . . . .
C83 C 0.3624(3) 0.2707(3) 0.94114(13) 0.0637(11) Uani 1 1 d . . . . .
H83 H 0.340366 0.231622 0.963056 0.076 Uiso 1 1 calc R U . . .
C84 C 0.4761(5) 0.1586(4) 0.9225(2) 0.111(3) Uani 1 1 d . . . . .
H84A H 0.457857 0.123046 0.904418 0.167 Uiso 1 1 calc R U . . .
H84B H 0.462088 0.134216 0.950853 0.167 Uiso 1 1 calc R U . . .
H84C H 0.537490 0.162082 0.916767 0.167 Uiso 1 1 calc R U . . .
C85 C -0.0431(3) 0.3826(3) 0.98938(13) 0.0674(13) Uani 1 1 d . . . . .
H85A H -0.028608 0.426229 1.004681 0.081 Uiso 1 1 calc R U . . .
H85B H -0.097617 0.362209 1.002592 0.081 Uiso 1 1 calc R U . . .
C86 C -0.0533(3) 0.4215(3) 0.94595(13) 0.0658(12) Uani 1 1 d . . . . .
H86A H -0.050632 0.376680 0.928407 0.079 Uiso 1 1 calc R U . . .
H86B H -0.109168 0.454399 0.944965 0.079 Uiso 1 1 calc R U . . .
C87 C 0.0629(2) 0.4623(3) 0.90006(12) 0.0513(9) Uani 1 1 d . . . . .
H87 H 0.054405 0.415464 0.887241 0.062 Uiso 1 1 calc R U . . .
C88 C 0.1327(2) 0.5153(3) 0.88249(11) 0.0474(8) Uani 1 1 d . . . . .
C89 C 0.1768(2) 0.5023(3) 0.84529(12) 0.0496(9) Uani 1 1 d . . . . .
H89 H 0.164374 0.456524 0.832747 0.059 Uiso 1 1 calc R U . . .
C90 C 0.2563(2) 0.6145(2) 0.84415(11) 0.0437(8) Uani 1 1 d . . . . .
C91 C 0.2160(3) 0.6326(3) 0.88173(12) 0.0613(11) Uani 1 1 d . . . . .
C92 C 0.1536(3) 0.5812(3) 0.90051(12) 0.0594(11) Uani 1 1 d . . . . .
H92 H 0.124826 0.591512 0.926215 0.071 Uiso 1 1 calc R U . . .
C93 C 0.2377(5) 0.7056(5) 0.90081(19) 0.111(3) Uani 1 1 d . . . . .
H93A H 0.187450 0.727236 0.917516 0.166 Uiso 1 1 calc R U . . .
H93B H 0.256363 0.750259 0.879384 0.166 Uiso 1 1 calc R U . . .
H93C H 0.283237 0.686637 0.917928 0.166 Uiso 1 1 calc R U . . .
C94 C 1.0536(2) 0.6817(3) 0.79708(14) 0.0522(9) Uani 1 1 d . . . . .
H94A H 1.050739 0.652664 0.825364 0.063 Uiso 1 1 calc R U . . .
H94B H 1.109445 0.705010 0.790261 0.063 Uiso 1 1 calc R U . . .
C95 C 1.0465(2) 0.6186(3) 0.76874(13) 0.0524(9) Uani 1 1 d . . . . .
H95A H 1.029426 0.648613 0.742649 0.063 Uiso 1 1 calc R U . . .
H95B H 1.102461 0.587246 0.763009 0.063 Uiso 1 1 calc R U . . .
C96 C 0.9215(2) 0.5565(2) 0.76727(13) 0.0491(8) Uani 1 1 d . . . . .
H96 H 0.916515 0.592940 0.742495 0.059 Uiso 1 1 calc R U . . .
C97 C 0.8570(2) 0.4979(2) 0.78247(12) 0.0469(8) Uani 1 1 d . . . . .
C98 C 0.7947(3) 0.4880(3) 0.75789(13) 0.0551(9) Uani 1 1 d . . . . .
H98 H 0.793807 0.522439 0.732310 0.066 Uiso 1 1 calc R U . . .
C99 C 0.7369(2) 0.3846(2) 0.80539(12) 0.0460(8) Uani 1 1 d . . . . .
C100 C 0.7959(2) 0.3898(3) 0.83208(12) 0.0498(9) Uani 1 1 d . . . . .
C101 C 0.8556(2) 0.4482(2) 0.81966(12) 0.0481(8) Uani 1 1 d . . . . .
H101 H 0.896376 0.453808 0.837218 0.058 Uiso 1 1 calc R U . . .
C102 C 0.7973(3) 0.3340(4) 0.87212(15) 0.0754(15) Uani 1 1 d . . . . .
H10C H 0.854446 0.328759 0.880495 0.113 Uiso 1 1 calc R U . . .
H10D H 0.781539 0.278156 0.869278 0.113 Uiso 1 1 calc R U . . .
H10E H 0.756901 0.358565 0.892717 0.113 Uiso 1 1 calc R U . . .
C103 C 1.0056(2) 0.8132(2) 0.75980(12) 0.0487(9) Uani 1 1 d . . . . .
H10F H 1.040977 0.785469 0.738137 0.058 Uiso 1 1 calc R U . . .
H10G H 1.039069 0.855187 0.767773 0.058 Uiso 1 1 calc R U . . .
C104 C 0.9267(3) 0.8584(3) 0.74285(13) 0.0528(9) Uani 1 1 d . . . . .
H10H H 0.883140 0.871615 0.765436 0.063 Uiso 1 1 calc R U . . .
H10I H 0.940768 0.911922 0.725917 0.063 Uiso 1 1 calc R U . . .
C105 C 0.8171(2) 0.7902(2) 0.72570(11) 0.0448(8) Uani 1 1 d . . . . .
H105 H 0.783148 0.813063 0.747624 0.054 Uiso 1 1 calc R U . . .
C106 C 0.7790(2) 0.7390(2) 0.70061(10) 0.0399(7) Uani 1 1 d . . . . .
C107 C 0.6952(2) 0.7220(2) 0.70960(11) 0.0446(8) Uani 1 1 d . . . . .
H107 H 0.663150 0.742760 0.732581 0.054 Uiso 1 1 calc R U . . .
C108 C 0.70256(19) 0.6475(2) 0.65539(10) 0.0349(6) Uani 1 1 d . . . . .
C109 C 0.7881(2) 0.6611(2) 0.64372(11) 0.0417(7) Uani 1 1 d . . . . .
C110 C 0.8251(2) 0.7087(2) 0.66711(11) 0.0440(8) Uani 1 1 d . . . . .
H110 H 0.882628 0.720535 0.659952 0.053 Uiso 1 1 calc R U . . .
C111 C 0.8379(3) 0.6303(4) 0.60665(15) 0.0729(15) Uani 1 1 d . . . . .
H11C H 0.856900 0.570547 0.613050 0.109 Uiso 1 1 calc R U . . .
H11D H 0.887247 0.662726 0.598198 0.109 Uiso 1 1 calc R U . . .
H11E H 0.801912 0.637489 0.584530 0.109 Uiso 1 1 calc R U . . .
C112 C 0.9732(2) 0.7889(3) 0.83212(12) 0.0518(9) Uani 1 1 d . . . . .
H11F H 0.946619 0.847053 0.826347 0.062 Uiso 1 1 calc R U . . .
H11G H 1.028723 0.792309 0.841703 0.062 Uiso 1 1 calc R U . . .
C113 C 0.9176(2) 0.7404(3) 0.86544(13) 0.0582(10) Uani 1 1 d . . . . .
H11H H 0.937599 0.679833 0.868164 0.070 Uiso 1 1 calc R U . . .
H11I H 0.919964 0.760987 0.891710 0.070 Uiso 1 1 calc R U . . .
C114 C 0.7967(2) 0.6893(3) 0.84807(12) 0.0531(9) Uani 1 1 d . . . . .
H114 H 0.826853 0.635086 0.850560 0.064 Uiso 1 1 calc R U . . .
C115 C 0.7106(2) 0.6997(3) 0.83630(11) 0.0500(9) Uani 1 1 d . . . . .
C116 C 0.6688(2) 0.6309(3) 0.83185(13) 0.0521(9) Uani 1 1 d . . . . .
H116 H 0.698061 0.576458 0.835884 0.062 Uiso 1 1 calc R U . . .
C117 C 0.5487(2) 0.7142(2) 0.81666(11) 0.0440(8) Uani 1 1 d . . . . .
C118 C 0.5849(2) 0.7882(3) 0.81944(13) 0.0525(9) Uani 1 1 d . . . . .
C119 C 0.6675(2) 0.7787(3) 0.83004(13) 0.0538(9) Uani 1 1 d . . . . .
H119 H 0.694306 0.826960 0.832993 0.065 Uiso 1 1 calc R U . . .
C120 C 0.5385(3) 0.8736(3) 0.8137(2) 0.0829(17) Uani 1 1 d . . . . .
H12A H 0.563502 0.911503 0.828345 0.124 Uiso 1 1 calc R U . . .
H12B H 0.478714 0.869862 0.824429 0.124 Uiso 1 1 calc R U . . .
H12C H 0.542788 0.895438 0.784695 0.124 Uiso 1 1 calc R U . . .
C121 C 0.5357(2) 0.2861(2) 0.85288(11) 0.0456(8) Uani 1 1 d . . . . .
C122 C 0.5340(2) 0.2247(3) 0.82736(11) 0.0486(8) Uani 1 1 d . . . . .
H122 H 0.488131 0.190040 0.831687 0.058 Uiso 1 1 calc R U . . .
C123 C 0.5977(2) 0.2138(2) 0.79608(11) 0.0471(8) Uani 1 1 d . . . . .
C124 C 0.6661(2) 0.2640(2) 0.79009(11) 0.0460(8) Uani 1 1 d . . . . .
H124 H 0.710658 0.255942 0.768930 0.055 Uiso 1 1 calc R U . . .
C125 C 0.6689(2) 0.3249(2) 0.81476(11) 0.0461(8) Uani 1 1 d . . . . .
C126 C 0.6045(2) 0.3352(2) 0.84638(11) 0.0471(8) Uani 1 1 d . . . . .
H126 H 0.607458 0.376118 0.863775 0.057 Uiso 1 1 calc R U . . .
C127 C 0.3217(2) 0.6670(2) 0.81921(10) 0.0414(7) Uani 1 1 d . . . . .
C128 C 0.4009(2) 0.6708(2) 0.83132(11) 0.0435(8) Uani 1 1 d . . . . .
H128 H 0.414153 0.642461 0.856986 0.052 Uiso 1 1 calc R U . . .
C129 C 0.4614(2) 0.7165(2) 0.80563(10) 0.0399(7) Uani 1 1 d . . . . .
C130 C 0.4402(2) 0.7598(2) 0.76879(10) 0.0406(7) Uani 1 1 d . . . . .
H130 H 0.480553 0.792182 0.751694 0.049 Uiso 1 1 calc R U . . .
C131 C 0.3614(2) 0.7567(2) 0.75663(10) 0.0398(7) Uani 1 1 d . . . . .
C132 C 0.3026(2) 0.7098(2) 0.78196(11) 0.0421(8) Uani 1 1 d . . . . .
H132 H 0.248357 0.707057 0.773647 0.051 Uiso 1 1 calc R U . . .
S1 S 0.90803(7) 0.14598(9) 0.69920(4) 0.0710(3) Uani 1 1 d . U . . .
S2 S 1.04775(7) 0.08680(7) 0.74173(3) 0.0548(2) Uani 1 1 d . U . . .
F1 F 0.9053(2) 0.1918(4) 0.62194(11) 0.1353(18) Uani 1 1 d . U . . .
F2 F 0.9788(3) 0.2659(3) 0.64877(14) 0.1408(18) Uani 1 1 d . U . . .
F3 F 1.0290(2) 0.1438(3) 0.63862(11) 0.1170(14) Uani 1 1 d . U . . .
F4 F 0.92788(17) 0.01696(18) 0.79274(9) 0.0744(7) Uani 1 1 d . U . . .
F5 F 0.9860(2) 0.11034(19) 0.81628(9) 0.0844(8) Uani 1 1 d . U . . .
F6 F 1.0526(2) -0.01058(19) 0.81069(9) 0.0810(8) Uani 1 1 d . U . . .
O3 O 0.8365(3) 0.2035(3) 0.70837(14) 0.1096(15) Uani 1 1 d . U . . .
O4 O 0.8935(2) 0.0631(3) 0.69460(14) 0.0928(12) Uani 1 1 d . U . . .
O5 O 1.0628(2) 0.0142(2) 0.72138(10) 0.0661(8) Uani 1 1 d . U . . .
O6 O 1.1181(2) 0.1265(2) 0.74884(10) 0.0710(8) Uani 1 1 d . U . . .
N29 N 0.9782(3) 0.1563(3) 0.72697(13) 0.0726(10) Uani 1 1 d . U . . .
C133 C 0.9561(4) 0.1900(5) 0.64908(18) 0.0937(19) Uani 1 1 d . U . . .
C134 C 1.0001(3) 0.0489(3) 0.79302(14) 0.0601(10) Uani 1 1 d . U . . .
S3 S 0.5508(3) 0.5228(3) 0.94388(14) 0.0527(10) Uani 0.273(4) 1 d D U P B -1
S4 S 0.6843(7) 0.4307(6) 0.9828(3) 0.109(2) Uani 0.273(4) 1 d D U P B -1
F7 F 0.5539(6) 0.6796(5) 0.9191(3) 0.133(3) Uani 0.5 1 d D U P B -1
F8 F 0.5508(7) 0.6544(6) 0.9781(2) 0.146(3) Uani 0.5 1 d D U P B -1
F9 F 0.6495(6) 0.6360(5) 0.94145(19) 0.124(3) Uani 0.5 1 d D U P B -1
F10 F 0.6014(10) 0.2856(8) 1.0119(4) 0.173(4) Uani 0.5 1 d . U P B -1
F11 F 0.7321(8) 0.2655(7) 0.9888(3) 0.149(3) Uani 0.5 1 d . U P B -1
F12 F 0.6209(6) 0.3048(6) 0.9522(3) 0.123(3) Uani 0.5 1 d . U P B -1
O7 O 0.4611(6) 0.5288(15) 0.9556(5) 0.101(4) Uani 0.273(4) 1 d D U P B -1
O8 O 0.5734(10) 0.4995(9) 0.9079(3) 0.068(2) Uani 0.273(4) 1 d D U P B -1
O9 O 0.7002(7) 0.5040(7) 0.9517(3) 0.059(3) Uani 0.273(4) 1 d D U P B -1
O10 O 0.6985(14) 0.4256(13) 1.0241(4) 0.111(4) Uani 0.273(4) 1 d D U P B -1
N30 N 0.5791(9) 0.4648(12) 0.9879(4) 0.077(3) Uani 0.273(4) 1 d D U P B -1
C135 C 0.5779(7) 0.6222(6) 0.9451(3) 0.105(3) Uani 0.5 1 d D U P B -1
C136 C 0.6518(12) 0.3164(10) 0.9861(5) 0.118(3) Uani 0.5 1 d D U P B -1
S5 S 0.9634(5) 0.4255(6) 0.4946(3) 0.0634(9) Uani 0.5 1 d D U P C -1
F13 F 0.8477(4) 0.4343(4) 0.5634(2) 0.0854(18) Uani 0.5 1 d D U P C -1
F13A F 1.0825(10) 0.5777(7) 0.4289(3) 0.140(4) Uani 0.5 1 d D U P C -1
F14 F 0.9789(4) 0.3933(5) 0.5707(2) 0.0754(17) Uani 0.5 1 d D U P C -1
F14A F 1.0014(5) 0.6858(7) 0.4459(3) 0.140(4) Uani 0.5 1 d D U P C -1
F15 F 0.9050(9) 0.3141(7) 0.5486(6) 0.106(5) Uani 0.5 1 d D U P C -1
F15A F 1.1277(6) 0.6729(8) 0.4550(5) 0.079(3) Uani 0.5 1 d D U P C -1
O11 O 1.1236(5) 0.5649(6) 0.5250(3) 0.0877(17) Uani 0.5 1 d D U P C -1
O12 O 0.9719(5) 0.6077(6) 0.5176(3) 0.0952(19) Uani 0.5 1 d D U P C -1
N31 N 1.0461(4) 0.4668(5) 0.4996(3) 0.073(2) Uani 0.5 1 d D U P C -1
C137 C 0.9180(5) 0.3941(7) 0.5474(3) 0.052(3) Uani 0.5 1 d D U P C -1
C145 C 1.0619(7) 0.6289(7) 0.4569(4) 0.069(4) Uani 0.5 1 d D U P C -1
O13 O 0.4230(6) 0.4529(5) 0.6659(3) 0.050(2) Uani 0.4492(11) 1 d . . P A 2
H13A H 0.457299 0.433049 0.646471 0.075 Uiso 0.4492(11) 1 d R U P A 2
H13B H 0.375164 0.465827 0.655680 0.075 Uiso 0.4492(11) 1 d R U P A 2
O15 O 0.4911(6) 0.6156(6) 0.7078(3) 0.069(3) Uani 0.5508(11) 1 d . . P A 1
H15A H 0.539512 0.633747 0.696992 0.104 Uiso 0.5508(11) 1 d R U P A 1
H15B H 0.455708 0.660525 0.706831 0.104 Uiso 0.5508(11) 1 d R U P A 1
O16 O 0.4129(6) 0.3280(5) 0.7649(3) 0.061(3) Uani 0.5508(11) 1 d . . P A 1
H16A H 0.443132 0.279765 0.767194 0.091 Uiso 0.5508(11) 1 d R U P A 1
H16B H 0.361964 0.316201 0.775101 0.091 Uiso 0.5508(11) 1 d R U P A 1
O14 O 0.4932(6) 0.4932(5) 0.8077(3) 0.066(2) Uani 0.4492(11) 1 d . . P A 2
H14A H 0.541694 0.481234 0.817406 0.099 Uiso 0.4492(11) 1 d R U P A 2
H14B H 0.459769 0.514125 0.827056 0.099 Uiso 0.4492(11) 1 d R U P A 2
N30A N 0.5741(10) 0.4842(15) 0.9744(5) 0.084(3) Uani 0.227(4) 1 d D U P B -2
S3A S 0.5440(4) 0.5119(4) 0.9238(3) 0.0674(17) Uani 0.227(4) 1 d D U P B -2
O7A O 0.4624(8) 0.5420(16) 0.9373(6) 0.097(5) Uani 0.227(4) 1 d D U P B -2
O8A O 0.6190(7) 0.4920(10) 0.9049(4) 0.068(2) Uani 0.227(4) 1 d D U P B -2
O9A O 0.7231(8) 0.4567(11) 0.9647(4) 0.073(3) Uani 0.227(4) 1 d D U P B -2
S4A S 0.6574(5) 0.4226(6) 0.9939(2) 0.0759(17) Uani 0.227(4) 1 d D U P B -2
O10A O 0.6474(17) 0.4187(15) 1.0362(3) 0.110(5) Uani 0.227(4) 1 d D U P B -2
S5A S 1.0491(5) 0.5614(6) 0.5060(3) 0.0634(9) Uani 0.5 1 d D U P C -1
O12A O 0.9878(6) 0.3619(6) 0.4689(3) 0.0952(19) Uani 0.5 1 d D U P C -1
O11A O 0.8922(5) 0.4823(6) 0.4840(3) 0.0877(17) Uani 0.5 1 d D U P C -1

loop_
_atom_site_aniso_label
_atom_site_aniso_U_11
_atom_site_aniso_U_22
_atom_site_aniso_U_33
_atom_site_aniso_U_23
_atom_site_aniso_U_13
_atom_site_aniso_U_12
Cs1 0.0372(3) 0.0449(4) 0.0507(4) -0.0074(3) 0.0049(2) -0.0102(3)
Cs1A 0.0414(3) 0.0430(5) 0.0588(4) -0.0015(4) -0.0023(3) -0.0069(3)
Cs2 0.0382(3) 0.0455(2) 0.0373(3) -0.0096(2) -0.0008(2) -0.01351(17)
Cs2A 0.0457(2) 0.0489(2) 0.0391(3) -0.0062(2) -0.0032(2) -0.00967(17)
O1 0.0427(13) 0.0636(16) 0.0371(12) -0.0115(11) 0.0004(10) -0.0152(11)
O2 0.0605(16) 0.0528(15) 0.0360(12) -0.0111(11) -0.0101(11) -0.0030(12)
N1 0.0363(15) 0.0544(18) 0.0392(15) 0.0004(13) -0.0007(12) 0.0072(13)
N2 0.0334(14) 0.0539(18) 0.0445(16) -0.0059(14) -0.0054(12) 0.0034(12)
N3 0.0542(18) 0.0421(17) 0.0505(18) -0.0049(13) -0.0072(14) -0.0011(14)
N4 0.0378(15) 0.0563(18) 0.0445(16) -0.0006(14) -0.0018(13) 0.0039(13)
N5 0.0318(13) 0.0428(15) 0.0436(15) -0.0062(12) -0.0057(11) -0.0051(11)
N6 0.0326(14) 0.0439(16) 0.0471(16) -0.0009(12) -0.0065(12) -0.0052(11)
N7 0.0353(14) 0.0439(16) 0.0461(16) -0.0078(12) -0.0016(12) -0.0027(12)
N8 0.0364(14) 0.0316(14) 0.0553(17) -0.0083(12) 0.0016(12) -0.0059(11)
N9 0.0468(17) 0.0538(19) 0.0567(19) -0.0093(15) 0.0001(14) -0.0143(14)
N10 0.0314(14) 0.0357(14) 0.0600(18) -0.0043(13) -0.0013(12) -0.0059(11)
N11 0.0343(14) 0.0456(16) 0.0559(18) -0.0145(14) -0.0011(13) 0.0007(12)
N12 0.0487(18) 0.0531(19) 0.060(2) -0.0100(15) -0.0132(15) 0.0010(14)
N13 0.0431(15) 0.0426(16) 0.0413(15) -0.0083(12) -0.0044(12) -0.0016(12)
N14 0.0339(15) 0.0471(17) 0.073(2) -0.0237(15) 0.0063(14) -0.0101(12)
N15 0.068(2) 0.097(3) 0.0434(19) -0.0075(19) 0.0162(17) -0.031(2)
N16 0.099(3) 0.086(3) 0.053(2) -0.006(2) 0.010(2) -0.027(2)
N17 0.063(2) 0.095(3) 0.051(2) -0.014(2) 0.0099(17) -0.019(2)
N18 0.0547(19) 0.083(3) 0.0488(19) -0.0102(17) 0.0082(15) -0.0342(18)
N19 0.0531(18) 0.0564(19) 0.0448(17) -0.0051(14) 0.0003(14) -0.0146(15)
N20 0.0495(18) 0.065(2) 0.0504(19) 0.0015(16) 0.0024(15) -0.0076(16)
N21 0.0409(15) 0.0560(18) 0.0418(16) -0.0097(13) 0.0095(12) -0.0128(13)
N22 0.0306(14) 0.0514(17) 0.0550(18) -0.0145(14) -0.0082(12) -0.0104(12)
N23 0.0389(16) 0.0532(18) 0.063(2) -0.0108(15) 0.0028(14) -0.0133(13)
N24 0.0474(17) 0.0565(19) 0.0517(18) -0.0154(15) -0.0109(14) -0.0152(14)
N25 0.0410(17) 0.079(2) 0.0499(18) -0.0098(16) -0.0062(14) -0.0102(16)
N26 0.0463(17) 0.070(2) 0.0517(19) 0.0032(16) -0.0111(14) -0.0187(16)
N27 0.0350(14) 0.0513(17) 0.0427(15) -0.0118(13) -0.0019(12) -0.0126(12)
N28 0.0388(16) 0.0558(19) 0.0531(18) -0.0078(14) -0.0054(13) -0.0092(13)
C1 0.0369(18) 0.060(2) 0.0444(19) 0.0008(16) -0.0062(15) 0.0090(16)
C2 0.0377(18) 0.064(2) 0.050(2) -0.0083(18) -0.0135(16) 0.0032(16)
C3 0.0307(16) 0.053(2) 0.0381(17) -0.0091(15) -0.0030(13) -0.0001(14)
C4 0.0285(15) 0.0434(17) 0.0358(16) -0.0082(13) -0.0031(12) -0.0018(12)
C5 0.0317(16) 0.0480(19) 0.0402(17) -0.0002(14) 0.0000(13) -0.0066(14)
C6 0.0304(15) 0.0370(16) 0.0349(15) -0.0089(13) -0.0050(12) -0.0024(12)
C7 0.0332(15) 0.0378(16) 0.0330(15) -0.0074(12) -0.0017(12) -0.0061(12)
C8 0.0374(16) 0.0395(17) 0.0324(15) -0.0067(13) -0.0020(13) -0.0023(13)
C9 0.0355(18) 0.055(2) 0.053(2) 0.0032(17) -0.0002(15) -0.0104(15)
C10 0.057(2) 0.049(2) 0.051(2) 0.0014(17) -0.0061(18) 0.0094(17)
C11 0.057(2) 0.049(2) 0.051(2) 0.0040(17) -0.0067(18) -0.0034(17)
C12 0.0441(18) 0.0455(19) 0.0404(18) -0.0068(14) -0.0036(14) -0.0076(15)
C13 0.0351(16) 0.0398(17) 0.0423(18) -0.0072(14) -0.0024(13) -0.0080(13)
C14 0.0416(18) 0.0413(18) 0.0415(18) -0.0076(14) 0.0005(14) -0.0035(14)
C15 0.0286(15) 0.0465(18) 0.0412(17) -0.0072(14) -0.0020(13) -0.0082(13)
C16 0.053(2) 0.055(2) 0.047(2) -0.0137(17) -0.0095(17) 0.0092(17)
C17 0.057(2) 0.048(2) 0.050(2) -0.0122(17) -0.0127(17) 0.0076(17)
C18 0.105(4) 0.084(3) 0.051(3) -0.023(2) -0.019(3) 0.041(3)
C19 0.0401(19) 0.068(3) 0.047(2) 0.0042(18) -0.0004(16) 0.0133(17)
C20 0.045(2) 0.058(2) 0.045(2) 0.0030(17) 0.0018(16) 0.0114(17)
C21 0.0340(16) 0.0472(19) 0.0393(17) 0.0007(14) 0.0004(14) -0.0020(14)
C22 0.0282(15) 0.0475(19) 0.0377(17) -0.0024(14) 0.0025(12) -0.0027(13)
C23 0.0301(15) 0.0415(18) 0.0462(18) -0.0068(14) -0.0054(13) -0.0050(13)
C24 0.0295(15) 0.0452(18) 0.0412(17) -0.0058(14) -0.0004(13) -0.0041(13)
C25 0.0341(17) 0.053(2) 0.049(2) -0.0101(16) -0.0068(14) -0.0102(15)
C26 0.0263(15) 0.056(2) 0.0457(19) -0.0002(16) -0.0056(13) -0.0026(14)
C27 0.063(3) 0.062(3) 0.089(3) -0.014(2) -0.036(2) -0.011(2)
C28 0.047(2) 0.0339(17) 0.062(2) -0.0061(16) 0.0007(17) -0.0105(14)
C29 0.049(2) 0.050(2) 0.060(2) -0.0109(18) 0.0064(17) -0.0189(17)
C30 0.048(2) 0.050(2) 0.051(2) -0.0022(17) -0.0032(16) -0.0106(17)
C31 0.051(2) 0.049(2) 0.047(2) -0.0032(16) -0.0041(16) -0.0094(16)
C32 0.049(2) 0.059(2) 0.059(2) -0.0114(19) -0.0163(18) -0.0001(18)
C33 0.0423(18) 0.048(2) 0.0447(19) -0.0023(15) -0.0026(15) -0.0101(15)
C34 0.0430(19) 0.049(2) 0.048(2) 0.0004(16) -0.0015(15) -0.0105(15)
C35 0.0447(19) 0.048(2) 0.053(2) -0.0020(16) -0.0017(16) -0.0067(16)
C36 0.055(2) 0.062(3) 0.070(3) -0.007(2) -0.018(2) -0.0023(19)
C37 0.0376(17) 0.0333(17) 0.062(2) -0.0086(15) 0.0092(16) -0.0032(13)
C38 0.0324(17) 0.0387(18) 0.069(2) -0.0017(16) -0.0028(16) -0.0010(14)
C39 0.0321(16) 0.0408(18) 0.052(2) -0.0007(15) -0.0026(14) -0.0068(13)
C40 0.0268(15) 0.0398(17) 0.0477(18) -0.0028(14) -0.0024(13) -0.0058(12)
C41 0.0444(19) 0.0437(19) 0.0422(18) -0.0019(15) -0.0041(15) -0.0022(15)
C42 0.0279(14) 0.0387(16) 0.0399(17) -0.0072(13) -0.0047(12) -0.0040(12)
C43 0.0267(14) 0.0381(16) 0.0441(18) -0.0066(13) -0.0004(13) -0.0071(12)
C44 0.0265(14) 0.0401(17) 0.0430(17) -0.0089(14) -0.0013(12) -0.0082(12)
C45 0.060(2) 0.0446(19) 0.0382(18) -0.0079(15) -0.0002(16) -0.0030(16)
C46 0.0396(18) 0.0420(18) 0.058(2) -0.0176(16) 0.0002(16) -0.0063(14)
C47 0.0384(18) 0.051(2) 0.0475(19) -0.0142(16) 0.0014(15) -0.0027(15)
C48 0.0298(15) 0.0436(18) 0.0481(19) -0.0074(15) -0.0014(13) -0.0056(13)
C49 0.0304(15) 0.0426(18) 0.0463(18) -0.0084(14) -0.0007(13) -0.0051(13)
C50 0.0301(16) 0.049(2) 0.071(2) -0.0201(18) 0.0058(16) -0.0121(14)
C51 0.0328(16) 0.0404(17) 0.0470(18) -0.0095(14) -0.0003(14) -0.0053(13)
C52 0.0328(16) 0.0394(17) 0.0491(19) -0.0110(14) 0.0004(14) -0.0090(13)
C53 0.0360(17) 0.0401(17) 0.0480(19) -0.0126(15) 0.0009(14) -0.0082(13)
C54 0.043(2) 0.061(2) 0.076(3) -0.033(2) 0.0194(19) -0.0211(18)
C55 0.0327(16) 0.0421(18) 0.0449(18) -0.0106(14) -0.0035(13) -0.0084(13)
C56 0.0301(15) 0.0434(18) 0.0448(18) -0.0094(14) -0.0014(13) -0.0085(13)
C57 0.0306(15) 0.0400(17) 0.0490(19) -0.0132(14) 0.0013(13) -0.0102(13)
C58 0.0365(17) 0.0369(17) 0.054(2) -0.0118(15) -0.0032(15) -0.0065(13)
C59 0.0389(17) 0.0385(17) 0.0456(18) -0.0110(14) -0.0009(14) -0.0104(13)
C60 0.0337(16) 0.0419(18) 0.0462(18) -0.0154(14) 0.0016(14) -0.0072(13)
C61 0.0291(15) 0.0399(17) 0.0337(15) -0.0040(13) -0.0027(12) -0.0041(12)
C62 0.0307(15) 0.0400(17) 0.0336(15) -0.0076(13) -0.0035(12) -0.0052(12)
C63 0.0323(15) 0.0392(17) 0.0343(16) -0.0078(13) -0.0003(12) -0.0058(12)
C64 0.0270(14) 0.0441(18) 0.0365(16) -0.0038(13) -0.0051(12) -0.0057(12)
C65 0.0298(15) 0.0431(17) 0.0337(15) -0.0083(13) -0.0021(12) -0.0089(13)
C66 0.0334(15) 0.0359(16) 0.0372(16) -0.0063(13) -0.0029(12) -0.0058(12)
C67 0.103(4) 0.102(4) 0.055(3) -0.004(3) 0.021(3) -0.050(3)
C68 0.115(5) 0.084(4) 0.063(3) 0.004(3) 0.019(3) -0.020(3)
C69 0.090(3) 0.066(3) 0.054(2) -0.007(2) 0.006(2) -0.020(2)
C70 0.075(3) 0.056(2) 0.047(2) -0.0094(18) 0.005(2) -0.018(2)
C71 0.069(3) 0.069(3) 0.050(2) -0.006(2) -0.008(2) -0.015(2)
C72 0.051(2) 0.0356(17) 0.0464(19) -0.0090(14) 0.0039(16) -0.0075(14)
C73 0.049(2) 0.0353(17) 0.054(2) -0.0125(15) 0.0044(16) -0.0091(15)
C74 0.060(2) 0.046(2) 0.055(2) -0.0133(17) 0.0128(19) -0.0143(17)
C75 0.043(2) 0.057(2) 0.067(3) -0.0061(19) 0.0046(18) -0.0096(17)
C76 0.069(3) 0.114(4) 0.042(2) -0.008(2) 0.018(2) -0.021(3)
C77 0.065(3) 0.110(4) 0.047(2) -0.025(2) 0.011(2) -0.018(3)
C78 0.056(2) 0.086(3) 0.044(2) -0.013(2) 0.0019(18) -0.017(2)
C79 0.049(2) 0.071(3) 0.043(2) -0.0088(18) -0.0009(16) -0.0140(19)
C80 0.051(2) 0.070(3) 0.055(2) -0.003(2) 0.0047(18) -0.0076(19)
C81 0.046(2) 0.059(2) 0.0410(19) -0.0062(16) -0.0011(15) -0.0179(17)
C82 0.072(3) 0.064(3) 0.050(2) -0.0022(19) 0.007(2) -0.016(2)
C83 0.072(3) 0.071(3) 0.045(2) 0.0007(19) 0.010(2) -0.021(2)
C84 0.137(6) 0.078(4) 0.086(4) 0.025(3) 0.043(4) 0.021(4)
C85 0.057(2) 0.098(4) 0.048(2) -0.014(2) 0.0181(19) -0.035(2)
C86 0.059(2) 0.092(3) 0.051(2) -0.017(2) 0.0121(19) -0.036(2)
C87 0.046(2) 0.062(2) 0.046(2) -0.0077(17) 0.0033(16) -0.0162(17)
C88 0.0405(18) 0.058(2) 0.0417(19) -0.0034(16) 0.0049(15) -0.0118(16)
C89 0.0443(19) 0.055(2) 0.050(2) -0.0145(17) 0.0079(16) -0.0136(16)
C90 0.0326(16) 0.055(2) 0.0429(18) -0.0058(16) 0.0007(14) -0.0091(15)
C91 0.063(3) 0.081(3) 0.043(2) -0.018(2) 0.0117(18) -0.036(2)
C92 0.057(2) 0.084(3) 0.0397(19) -0.0165(19) 0.0148(17) -0.030(2)
C93 0.133(5) 0.135(5) 0.078(4) -0.061(4) 0.051(4) -0.083(5)
C94 0.0292(17) 0.059(2) 0.071(3) -0.0094(19) -0.0084(16) -0.0112(15)
C95 0.0367(18) 0.052(2) 0.067(2) -0.0107(18) 0.0078(17) -0.0101(15)
C96 0.0412(19) 0.046(2) 0.058(2) -0.0074(17) 0.0013(16) -0.0045(15)
C97 0.0374(18) 0.049(2) 0.054(2) -0.0061(16) -0.0009(15) -0.0072(15)
C98 0.051(2) 0.061(2) 0.053(2) 0.0039(18) -0.0087(17) -0.0144(18)
C99 0.0381(18) 0.050(2) 0.050(2) -0.0066(16) -0.0015(15) -0.0086(15)
C100 0.046(2) 0.055(2) 0.049(2) -0.0022(17) -0.0071(16) -0.0123(16)
C101 0.0362(18) 0.056(2) 0.053(2) -0.0054(17) -0.0086(15) -0.0097(15)
C102 0.062(3) 0.099(4) 0.064(3) 0.024(3) -0.023(2) -0.034(3)
C103 0.0414(19) 0.050(2) 0.060(2) -0.0108(17) -0.0103(16) -0.0176(16)
C104 0.059(2) 0.048(2) 0.058(2) -0.0101(17) -0.0160(18) -0.0175(17)
C105 0.0457(19) 0.0475(19) 0.0454(19) -0.0117(15) -0.0098(15) -0.0102(15)
C106 0.0381(17) 0.0437(18) 0.0405(17) -0.0068(14) -0.0085(14) -0.0087(14)
C107 0.0412(18) 0.056(2) 0.0401(18) -0.0160(15) 0.0019(14) -0.0124(15)
C108 0.0309(15) 0.0390(16) 0.0360(16) -0.0049(13) -0.0057(12) -0.0067(12)
C109 0.0317(16) 0.053(2) 0.0426(18) -0.0124(15) -0.0039(13) -0.0078(14)
C110 0.0303(16) 0.059(2) 0.0463(19) -0.0129(16) -0.0053(14) -0.0116(15)
C111 0.043(2) 0.120(4) 0.069(3) -0.053(3) 0.0105(19) -0.027(2)
C112 0.0407(19) 0.062(2) 0.059(2) -0.0157(19) -0.0126(17) -0.0122(17)
C113 0.0385(19) 0.084(3) 0.056(2) -0.013(2) -0.0132(17) -0.0086(19)
C114 0.0377(19) 0.075(3) 0.047(2) -0.0082(19) -0.0055(15) -0.0063(18)
C115 0.0392(18) 0.067(2) 0.0438(19) -0.0060(17) -0.0026(15) -0.0111(17)
C116 0.0388(19) 0.060(2) 0.059(2) -0.0112(18) -0.0098(17) -0.0044(16)
C117 0.0328(17) 0.058(2) 0.0416(18) -0.0043(16) -0.0067(14) -0.0071(15)
C118 0.0413(19) 0.062(2) 0.056(2) -0.0024(18) -0.0085(16) -0.0154(17)
C119 0.0397(19) 0.066(3) 0.059(2) -0.0059(19) -0.0110(17) -0.0156(17)
C120 0.065(3) 0.058(3) 0.135(5) -0.006(3) -0.049(3) -0.010(2)
C121 0.0437(19) 0.052(2) 0.0398(18) -0.0001(15) -0.0026(15) -0.0073(15)
C122 0.0451(19) 0.055(2) 0.0451(19) 0.0011(16) -0.0054(15) -0.0141(16)
C123 0.049(2) 0.050(2) 0.0432(19) -0.0017(15) -0.0081(15) -0.0115(16)
C124 0.0385(18) 0.051(2) 0.047(2) -0.0020(16) -0.0034(15) -0.0055(15)
C125 0.0403(18) 0.051(2) 0.0465(19) 0.0011(16) -0.0098(15) -0.0074(15)
C126 0.0424(19) 0.054(2) 0.0460(19) -0.0017(16) -0.0084(15) -0.0095(16)
C127 0.0306(16) 0.053(2) 0.0403(17) -0.0090(15) 0.0048(13) -0.0081(14)
C128 0.0398(18) 0.053(2) 0.0383(17) -0.0059(15) -0.0003(14) -0.0097(15)
C129 0.0304(15) 0.0492(19) 0.0414(17) -0.0075(14) -0.0027(13) -0.0089(13)
C130 0.0319(16) 0.0484(19) 0.0410(18) -0.0053(14) 0.0013(13) -0.0091(14)
C131 0.0330(16) 0.0452(18) 0.0417(18) -0.0101(14) 0.0006(13) -0.0050(13)
C132 0.0264(15) 0.055(2) 0.0460(19) -0.0108(16) -0.0001(13) -0.0073(14)
S1 0.0524(6) 0.0870(8) 0.0675(7) 0.0126(6) -0.0069(5) -0.0094(6)
S2 0.0538(5) 0.0544(5) 0.0568(6) -0.0043(4) -0.0055(4) -0.0126(4)
F1 0.076(2) 0.245(5) 0.081(2) 0.040(3) -0.0298(18) -0.055(3)
F2 0.168(4) 0.129(4) 0.117(3) 0.048(3) -0.016(3) -0.066(3)
F3 0.0634(19) 0.204(5) 0.082(2) -0.018(2) 0.0060(16) -0.022(2)
F4 0.0600(15) 0.0814(18) 0.0830(18) -0.0075(14) 0.0006(13) -0.0270(13)
F5 0.114(2) 0.0764(18) 0.0648(17) -0.0179(14) 0.0086(16) -0.0276(17)
F6 0.0870(19) 0.0765(18) 0.0784(18) 0.0115(15) -0.0225(15) -0.0165(15)
O3 0.075(2) 0.135(4) 0.098(3) 0.014(3) 0.005(2) 0.026(2)
O4 0.079(2) 0.094(3) 0.110(3) 0.013(2) -0.031(2) -0.037(2)
O5 0.0645(18) 0.0632(18) 0.072(2) -0.0152(15) -0.0056(15) -0.0061(14)
O6 0.0666(19) 0.074(2) 0.074(2) -0.0073(16) -0.0014(16) -0.0276(16)
N29 0.077(3) 0.069(2) 0.071(2) -0.005(2) -0.016(2) -0.003(2)
C133 0.065(3) 0.135(5) 0.075(3) 0.027(3) -0.012(3) -0.034(3)
C134 0.062(3) 0.060(2) 0.060(2) -0.006(2) -0.010(2) -0.014(2)
S3 0.0549(19) 0.081(2) 0.0278(19) -0.0194(17) 0.0019(15) -0.0247(16)
S4 0.114(5) 0.115(4) 0.102(4) -0.020(4) -0.014(4) -0.021(4)
F7 0.192(7) 0.083(4) 0.119(6) -0.036(4) 0.053(5) -0.043(5)
F8 0.219(8) 0.131(6) 0.091(5) -0.031(5) 0.005(5) -0.038(6)
F9 0.222(7) 0.114(5) 0.058(3) 0.001(3) -0.029(4) -0.117(5)
F10 0.231(10) 0.142(8) 0.142(8) -0.007(6) 0.015(7) -0.056(7)
F11 0.193(9) 0.125(7) 0.136(7) -0.029(6) -0.050(7) 0.011(7)
F12 0.138(6) 0.147(7) 0.097(5) -0.040(5) -0.028(5) -0.028(5)
O7 0.096(8) 0.139(10) 0.070(9) -0.004(9) -0.022(7) -0.018(7)
O8 0.072(4) 0.074(3) 0.065(3) -0.015(3) -0.016(3) -0.020(3)
O9 0.044(4) 0.065(4) 0.075(4) -0.020(3) -0.013(3) -0.018(3)
O10 0.120(9) 0.104(8) 0.113(9) -0.013(8) -0.021(8) -0.017(8)
N30 0.083(5) 0.093(5) 0.056(5) -0.006(5) 0.005(5) -0.033(5)
C135 0.129(7) 0.145(7) 0.036(4) -0.027(5) 0.011(5) 0.003(6)
C136 0.128(6) 0.124(6) 0.104(6) -0.017(5) -0.006(5) -0.027(5)
S5 0.0608(19) 0.067(2) 0.0626(7) 0.0038(13) -0.0076(12) -0.0257(15)
F13 0.076(4) 0.102(5) 0.078(4) -0.021(3) 0.009(3) -0.022(4)
F13A 0.183(11) 0.171(10) 0.079(5) -0.040(6) 0.024(7) -0.092(9)
F14 0.070(4) 0.098(5) 0.062(3) -0.001(3) -0.017(3) -0.025(4)
F14A 0.094(5) 0.160(8) 0.141(7) 0.081(7) -0.021(5) -0.026(5)
F15 0.150(12) 0.081(6) 0.096(6) -0.015(5) -0.008(9) -0.060(8)
F15A 0.068(5) 0.079(5) 0.088(6) -0.004(4) 0.019(5) -0.043(4)
O11 0.073(3) 0.100(5) 0.093(4) 0.008(4) -0.024(3) -0.036(3)
O12 0.085(4) 0.100(5) 0.096(4) -0.023(3) 0.029(3) -0.021(3)
N31 0.044(4) 0.082(5) 0.089(5) 0.009(4) -0.004(3) -0.016(3)
C137 0.051(5) 0.062(5) 0.046(5) -0.013(4) 0.002(4) -0.015(4)
C145 0.054(6) 0.070(7) 0.083(7) -0.012(5) 0.000(5) -0.017(5)
O13 0.058(5) 0.049(4) 0.054(5) -0.019(4) -0.020(4) -0.020(3)
O15 0.056(4) 0.063(6) 0.080(5) 0.011(4) 0.007(3) -0.007(4)
O16 0.064(4) 0.032(4) 0.080(5) 0.022(3) -0.006(3) -0.019(3)
O14 0.083(6) 0.083(6) 0.036(4) -0.003(4) -0.023(4) -0.016(4)
N30A 0.085(5) 0.097(5) 0.072(5) -0.017(5) 0.005(5) -0.025(4)
S3A 0.059(3) 0.080(3) 0.060(4) -0.019(3) 0.027(3) -0.022(2)
O7A 0.112(9) 0.125(10) 0.061(9) -0.003(9) -0.033(8) -0.026(8)
O8A 0.072(4) 0.074(3) 0.065(3) -0.015(3) -0.016(3) -0.020(3)
O9A 0.054(5) 0.087(6) 0.081(6) 0.014(5) -0.006(5) -0.060(5)
S4A 0.084(4) 0.086(3) 0.062(3) -0.012(3) -0.002(3) -0.037(3)
O10A 0.130(11) 0.114(10) 0.080(9) -0.011(8) 0.003(9) -0.009(10)
S5A 0.0608(19) 0.067(2) 0.0626(7) 0.0038(13) -0.0076(12) -0.0257(15)
O12A 0.085(4) 0.100(5) 0.096(4) -0.023(3) 0.029(3) -0.021(3)
O11A 0.073(3) 0.100(5) 0.093(4) 0.008(4) -0.024(3) -0.036(3)

loop_
_atom_type_symbol
_atom_type_description
_atom_type_scat_dispersion_real
_atom_type_scat_dispersion_imag
_atom_type_scat_source
C C 0.0137 0.0067 'International Tables Vol C Tables 4.2.6.8 and 6.1.1.4'
H H 0.0000 0.0000 'International Tables Vol C Tables 4.2.6.8 and 6.1.1.4'
Cl Cl 0.3294 0.5404 'International Tables Vol C Tables 4.2.6.8 and 6.1.1.4'
Cs Cs -0.0834 6.5664 'International Tables Vol C Tables 4.2.6.8 and 6.1.1.4'
F F 0.0583 0.0400 'International Tables Vol C Tables 4.2.6.8 and 6.1.1.4'
N N 0.0241 0.0134 'International Tables Vol C Tables 4.2.6.8 and 6.1.1.4'
O O 0.0389 0.0241 'International Tables Vol C Tables 4.2.6.8 and 6.1.1.4'
S S 0.2925 0.4295 'International Tables Vol C Tables 4.2.6.8 and 6.1.1.4'

loop_
_geom_angle_atom_site_label_1
_geom_angle_atom_site_label_2
_geom_angle_atom_site_label_3
_geom_angle
_geom_angle_site_symmetry_1
_geom_angle_site_symmetry_3
_geom_angle_publ_flag
Cs1A Cs1 H1BC 56.6 . . y
Cs1A Cs1 H1BD 56.6 . . y
O1 Cs1 Cs1A 50.00(6) . . y
O1 Cs1 H1BC 12.8 . . y
O1 Cs1 H1BD 12.8 . . y
O1 Cs1 O2 101.65(8) . . y
O1 Cs1 N7 83.03(7) . . y
O1 Cs1 N27 168.97(8) . . y
O1 Cs1 O13 64.43(18) . . y
O1 Cs1 O14 70.97(16) . . y
H1BC Cs1 H1BD 22.9 . . y
O2 Cs1 Cs1A 51.74(5) . . y
O2 Cs1 H1BC 106.5 . . y
O2 Cs1 H1BD 107.8 . . y
O2 Cs1 N7 164.25(7) . . y
O2 Cs1 N27 88.56(8) . . y
O2 Cs1 O13 68.07(18) . . y
O2 Cs1 O14 68.83(18) . . y
N7 Cs1 Cs1A 131.74(5) . . y
N7 Cs1 H1BC 75.2 . . y
N7 Cs1 H1BD 80.0 . . y
N27 Cs1 Cs1A 139.72(6) . . y
N27 Cs1 H1BC 163.0 . . y
N27 Cs1 H1BD 157.4 . . y
N27 Cs1 N7 88.22(8) . . y
N27 Cs1 O13 124.28(18) . . y
N27 Cs1 O14 109.60(17) . . y
O13 Cs1 Cs1A 52.83(18) . . y
O13 Cs1 H1BC 57.6 . . y
O13 Cs1 H1BD 77.2 . . y
O13 Cs1 N7 101.37(18) . . y
O13 Cs1 O14 107.5(3) . . y
O14 Cs1 Cs1A 54.62(17) . . y
O14 Cs1 H1BC 83.8 . . y
O14 Cs1 H1BD 64.5 . . y
O14 Cs1 N7 126.65(18) . . y
O1 Cs1A Cs1 48.95(5) . . y
O1 Cs1A O2 98.94(7) . . y
O1 Cs1A N12 166.04(8) . . y
O1 Cs1A N19 84.60(8) . . y
O1 Cs1A O13 63.64(17) . . y
O1 Cs1A O14 68.83(16) . . y
O2 Cs1A Cs1 50.07(5) . . y
O2 Cs1A N12 82.43(8) . . y
O2 Cs1A N19 172.75(8) . . y
O2 Cs1A O13 66.92(16) . . y
O2 Cs1A O14 66.53(17) . . y
N12 Cs1A Cs1 131.42(7) . . y
N12 Cs1A N19 95.68(9) . . y
N12 Cs1A O14 123.67(17) . . y
N19 Cs1A Cs1 132.75(7) . . y
O13 Cs1A Cs1 52.29(14) . . y
O13 Cs1A N12 104.82(17) . . y
O13 Cs1A N19 120.30(17) . . y
O13 Cs1A O14 104.2(2) . . y
O14 Cs1A Cs1 51.92(15) . . y
O14 Cs1A N19 109.35(17) . . y
O1 Cs2 O2 102.27(7) . . y
O1 Cs2 N6 99.94(7) . . y
O1 Cs2 N14 127.27(7) . . y
O1 Cs2 O15 64.81(18) . . y
O1 Cs2 O16 66.04(18) . . y
O2 Cs2 N6 130.37(7) . . y
O2 Cs2 N14 109.50(8) . . y
O2 Cs2 O15 69.23(18) . . y
O2 Cs2 O16 68.92(18) . . y
N14 Cs2 N6 90.40(8) . . y
O15 Cs2 N6 81.43(18) . . y
O15 Cs2 N14 166.80(18) . . y
O15 Cs2 O16 103.8(3) . . y
O16 Cs2 N6 159.73(18) . . y
O16 Cs2 N14 87.45(18) . . y
O1 Cs2A N20 103.75(8) . . y
O1 Cs2A N28 125.74(7) . . y
O1 Cs2A O15 63.26(18) . . y
O1 Cs2A O16 64.32(17) . . y
O2 Cs2A O1 98.34(7) . . y
O2 Cs2A N20 124.90(8) . . y
O2 Cs2A N28 108.90(7) . . y
O2 Cs2A O15 68.71(19) . . y
O2 Cs2A O16 68.22(18) . . y
N20 Cs2A N28 97.73(9) . . y
O15 Cs2A N20 163.91(19) . . y
O15 Cs2A N28 84.0(2) . . y
O15 Cs2A O16 103.3(3) . . y
O16 Cs2A N20 77.21(17) . . y
O16 Cs2A N28 169.86(17) . . y
Cs1 O1 Cs1A 81.04(7) . . ?
Cs1 O1 H1BC 117.6 . . ?
Cs1 O1 H1BD 117.9 . . ?
Cs1A O1 H1BC 117.6 . . ?
Cs1A O1 H1BD 117.8 . . ?
Cs2 O1 Cs2A 79.51(6) . . ?
Cs2 O1 H1AA 118.2 . . ?
Cs2 O1 H1AB 118.0 . . ?
Cs2A O1 H1AA 118.2 . . ?
Cs2A O1 H1AB 118.0 . . ?
H1AA O1 H1AB 104.5 . . ?
H1BC O1 H1BD 104.5 . . ?
Cs1 O2 Cs1A 78.19(7) . . ?
Cs1 O2 H2BC 118.3 . . ?
Cs1 O2 H2BD 118.4 . . ?
Cs1A O2 H2BC 118.4 . . ?
Cs1A O2 H2BD 118.4 . . ?
Cs2 O2 Cs2A 79.88(7) . . ?
Cs2 O2 H2AA 118.1 . . ?
Cs2 O2 H2AB 117.9 . . ?
Cs2A O2 H2AA 118.1 . . ?
Cs2A O2 H2AB 117.9 . . ?
H2AA O2 H2AB 104.5 . . ?
H2BC O2 H2BD 104.5 . . ?
C1 N1 C19 112.4(3) . . ?
C10 N1 C1 112.1(3) . . ?
C10 N1 C19 112.0(3) . . ?
C3 N2 C2 118.3(3) . . ?
C12 N3 C11 118.4(3) . . ?
C21 N4 C20 117.1(3) . . ?
C23 N5 C24 118.4(3) . . ?
C5 N6 Cs2 131.7(2) . . ?
C6 N6 Cs2 108.80(19) . . ?
C6 N6 C5 117.9(3) . . ?
C14 N7 Cs1 132.4(2) . . ?
C15 N7 Cs1 109.5(2) . . ?
C15 N7 C14 118.1(3) . . ?
C28 N8 C37 111.0(3) . . ?
C28 N8 C46 112.7(3) . . ?
C46 N8 C37 110.8(3) . . ?
C30 N9 C29 117.9(4) . . ?
C39 N10 C38 118.1(3) . . ?
C48 N11 C47 117.9(3) . . ?
C32 N12 Cs1A 126.6(3) . . ?
C32 N12 C33 118.3(3) . . ?
C33 N12 Cs1A 113.9(2) . . ?
C42 N13 C41 118.5(3) . . ?
C50 N14 Cs2 128.0(2) . . ?
C51 N14 Cs2 111.8(2) . . ?
C51 N14 C50 118.5(3) . . ?
C67 N15 C85 111.2(4) . . ?
C76 N15 C67 112.5(4) . . ?
C76 N15 C85 112.2(4) . . ?
C69 N16 C68 117.8(5) . . ?
C78 N17 C77 118.1(5) . . ?
C87 N18 C86 118.1(4) . . ?
C71 N19 Cs1A 128.0(3) . . ?
C71 N19 C72 117.5(3) . . ?
C72 N19 Cs1A 113.1(2) . . ?
C80 N20 Cs2A 125.6(3) . . ?
C81 N20 Cs2A 114.3(2) . . ?
C81 N20 C80 118.3(4) . . ?
C89 N21 C90 119.1(3) . . ?
C94 N22 C112 110.5(3) . . ?
C103 N22 C94 111.6(3) . . ?
C103 N22 C112 110.7(3) . . ?
C96 N23 C95 117.1(4) . . ?
C105 N24 C104 117.7(3) . . ?
C114 N25 C113 118.9(4) . . ?
C99 N26 C98 118.4(3) . . ?
C107 N27 Cs1 127.0(2) . . ?
C108 N27 Cs1 111.68(19) . . ?
C108 N27 C107 118.1(3) . . ?
C116 N28 Cs2A 128.7(3) . . ?
C116 N28 C117 117.8(3) . . ?
C117 N28 Cs2A 112.1(2) . . ?
N1 C1 H1A 108.7 . . ?
N1 C1 H1B 108.7 . . ?
N1 C1 C2 114.1(3) . . ?
H1A C1 H1B 107.6 . . ?
C2 C1 H1A 108.7 . . ?
C2 C1 H1B 108.7 . . ?
N2 C2 C1 109.8(3) . . ?
N2 C2 H2A 109.7 . . ?
N2 C2 H2B 109.7 . . ?
C1 C2 H2A 109.7 . . ?
C1 C2 H2B 109.7 . . ?
H2A C2 H2B 108.2 . . ?
N2 C3 H3 119.5 . . ?
N2 C3 C4 121.0(3) . . ?
C4 C3 H3 119.5 . . ?
C5 C4 C3 121.1(3) . . ?
C5 C4 C8 117.8(3) . . ?
C8 C4 C3 121.1(3) . . ?
N6 C5 C4 123.7(3) . . ?
N6 C5 H5 118.2 . . ?
C4 C5 H5 118.2 . . ?
N6 C6 C7 122.8(3) . . ?
N6 C6 C61 114.7(3) . . ?
C7 C6 C61 122.5(3) . . ?
C6 C7 C9 122.1(3) . . ?
C8 C7 C6 117.8(3) . . ?
C8 C7 C9 120.1(3) . . ?
C4 C8 H8 120.0 . . ?
C7 C8 C4 120.0(3) . . ?
C7 C8 H8 120.0 . . ?
C7 C9 H9A 109.5 . . ?
C7 C9 H9B 109.5 . . ?
C7 C9 H9C 109.5 . . ?
H9A C9 H9B 109.5 . . ?
H9A C9 H9C 109.5 . . ?
H9B C9 H9C 109.5 . . ?
N1 C10 H10A 109.4 . . ?
N1 C10 H10B 109.4 . . ?
N1 C10 C11 111.3(3) . . ?
H10A C10 H10B 108.0 . . ?
C11 C10 H10A 109.4 . . ?
C11 C10 H10B 109.4 . . ?
N3 C11 C10 108.7(3) . . ?
N3 C11 H11A 110.0 . . ?
N3 C11 H11B 110.0 . . ?
C10 C11 H11A 110.0 . . ?
C10 C11 H11B 110.0 . . ?
H11A C11 H11B 108.3 . . ?
N3 C12 H12 119.8 . . ?
N3 C12 C13 120.5(3) . . ?
C13 C12 H12 119.8 . . ?
C14 C13 C12 121.2(3) . . ?
C14 C13 C17 116.7(3) . . ?
C17 C13 C12 122.1(3) . . ?
N7 C14 C13 123.4(3) . . ?
N7 C14 H14 118.3 . . ?
C13 C14 H14 118.3 . . ?
N7 C15 C16 123.6(3) . . ?
N7 C15 C131 116.1(3) . . ?
C16 C15 C131 120.3(3) . . ?
C15 C16 C18 121.9(4) . . ?
C17 C16 C15 116.9(3) . . ?
C17 C16 C18 121.2(4) . . ?
C13 C17 H17 119.3 . . ?
C16 C17 C13 121.3(3) . . ?
C16 C17 H17 119.3 . . ?
C16 C18 H18A 109.5 . . ?
C16 C18 H18B 109.5 . . ?
C16 C18 H18C 109.5 . . ?
H18A C18 H18B 109.5 . . ?
H18A C18 H18C 109.5 . . ?
H18B C18 H18C 109.5 . . ?
N1 C19 H19A 109.2 . . ?
N1 C19 H19B 109.2 . . ?
N1 C19 C20 111.9(3) . . ?
H19A C19 H19B 107.9 . . ?
C20 C19 H19A 109.2 . . ?
C20 C19 H19B 109.2 . . ?
N4 C20 C19 108.6(3) . . ?
N4 C20 H20A 110.0 . . ?
N4 C20 H20B 110.0 . . ?
C19 C20 H20A 110.0 . . ?
C19 C20 H20B 110.0 . . ?
H20A C20 H20B 108.3 . . ?
N4 C21 H21 119.0 . . ?
N4 C21 C22 122.1(3) . . ?
C22 C21 H21 119.0 . . ?
C23 C22 C21 119.2(3) . . ?
C26 C22 C21 123.3(3) . . ?
C26 C22 C23 117.5(3) . . ?
N5 C23 C22 123.5(3) . . ?
N5 C23 H23 118.2 . . ?
C22 C23 H23 118.2 . . ?
N5 C24 C25 122.4(3) . . ?
N5 C24 C55 114.5(3) . . ?
C25 C24 C55 123.0(3) . . ?
C24 C25 C27 120.9(4) . . ?
C26 C25 C24 116.7(3) . . ?
C26 C25 C27 122.4(3) . . ?
C22 C26 C25 121.3(3) . . ?
C22 C26 H26 119.4 . . ?
C25 C26 H26 119.4 . . ?
C25 C27 H27A 109.5 . . ?
C25 C27 H27B 109.5 . . ?
C25 C27 H27C 109.5 . . ?
H27A C27 H27B 109.5 . . ?
H27A C27 H27C 109.5 . . ?
H27B C27 H27C 109.5 . . ?
N8 C28 H28A 109.1 . . ?
N8 C28 H28B 109.1 . . ?
N8 C28 C29 112.6(3) . . ?
H28A C28 H28B 107.8 . . ?
C29 C28 H28A 109.1 . . ?
C29 C28 H28B 109.1 . . ?
N9 C29 C28 109.3(3) . . ?
N9 C29 H29A 109.8 . . ?
N9 C29 H29B 109.8 . . ?
C28 C29 H29A 109.8 . . ?
C28 C29 H29B 109.8 . . ?
H29A C29 H29B 108.3 . . ?
N9 C30 H30 119.4 . . ?
N9 C30 C31 121.3(4) . . ?
C31 C30 H30 119.4 . . ?
C32 C31 C30 120.9(4) . . ?
C35 C31 C30 122.1(4) . . ?
C35 C31 C32 117.0(4) . . ?
N12 C32 C31 124.3(4) . . ?
N12 C32 H32 117.9 . . ?
C31 C32 H32 117.9 . . ?
N12 C33 C34 122.4(3) . . ?
N12 C33 C123 114.5(3) . . ?
C34 C33 C123 123.1(3) . . ?
C33 C34 C36 122.5(4) . . ?
C35 C34 C33 117.2(3) . . ?
C35 C34 C36 120.3(4) . . ?
C31 C35 C34 120.9(4) . . ?
C31 C35 H35 119.6 . . ?
C34 C35 H35 119.6 . . ?
C34 C36 H36A 109.5 . . ?
C34 C36 H36B 109.5 . . ?
C34 C36 H36C 109.5 . . ?
H36A C36 H36B 109.5 . . ?
H36A C36 H36C 109.5 . . ?
H36B C36 H36C 109.5 . . ?
N8 C37 H37A 109.4 . . ?
N8 C37 H37B 109.4 . . ?
N8 C37 C38 111.2(3) . . ?
H37A C37 H37B 108.0 . . ?
C38 C37 H37A 109.4 . . ?
C38 C37 H37B 109.4 . . ?
N10 C38 C37 109.5(3) . . ?
N10 C38 H38A 109.8 . . ?
N10 C38 H38B 109.8 . . ?
C37 C38 H38A 109.8 . . ?
C37 C38 H38B 109.8 . . ?
H38A C38 H38B 108.2 . . ?
N10 C39 H39 119.2 . . ?
N10 C39 C40 121.5(3) . . ?
C40 C39 H39 119.2 . . ?
C41 C40 C39 120.4(3) . . ?
C41 C40 C44 117.9(3) . . ?
C44 C40 C39 121.7(3) . . ?
N13 C41 C40 123.2(3) . . ?
N13 C41 H41 118.4 . . ?
C40 C41 H41 118.4 . . ?
N13 C42 C43 123.2(3) . . ?
N13 C42 C63 115.2(3) . . ?
C43 C42 C63 121.6(3) . . ?
C42 C43 C45 122.1(3) . . ?
C44 C43 C42 117.0(3) . . ?
C44 C43 C45 120.9(3) . . ?
C40 C44 H44 119.9 . . ?
C43 C44 C40 120.1(3) . . ?
C43 C44 H44 119.9 . . ?
C43 C45 H45A 109.5 . . ?
C43 C45 H45B 109.5 . . ?
C43 C45 H45C 109.5 . . ?
H45A C45 H45B 109.5 . . ?
H45A C45 H45C 109.5 . . ?
H45B C45 H45C 109.5 . . ?
N8 C46 H46A 109.2 . . ?
N8 C46 H46B 109.2 . . ?
N8 C46 C47 112.0(3) . . ?
H46A C46 H46B 107.9 . . ?
C47 C46 H46A 109.2 . . ?
C47 C46 H46B 109.2 . . ?
N11 C47 C46 109.3(3) . . ?
N11 C47 H47A 109.8 . . ?
N11 C47 H47B 109.8 . . ?
C46 C47 H47A 109.8 . . ?
C46 C47 H47B 109.8 . . ?
H47A C47 H47B 108.3 . . ?
N11 C48 H48 118.5 . . ?
N11 C48 C49 123.0(3) . . ?
C49 C48 H48 118.5 . . ?
C50 C49 C48 119.7(3) . . ?
C50 C49 C53 117.8(3) . . ?
C53 C49 C48 122.5(3) . . ?
N14 C50 C49 123.4(3) . . ?
N14 C50 H50 118.3 . . ?
C49 C50 H50 118.3 . . ?
N14 C51 C52 122.6(3) . . ?
N14 C51 C57 115.8(3) . . ?
C52 C51 C57 121.6(3) . . ?
C51 C52 C54 121.4(3) . . ?
C53 C52 C51 117.4(3) . . ?
C53 C52 C54 121.2(3) . . ?
C49 C53 H53 119.9 . . ?
C52 C53 C49 120.2(3) . . ?
C52 C53 H53 119.9 . . ?
C52 C54 H54A 109.5 . . ?
C52 C54 H54B 109.5 . . ?
C52 C54 H54C 109.5 . . ?
H54A C54 H54B 109.5 . . ?
H54A C54 H54C 109.5 . . ?
H54B C54 H54C 109.5 . . ?
C56 C55 C24 122.1(3) . . ?
C56 C55 C60 119.6(3) . . ?
C60 C55 C24 118.2(3) . . ?
C55 C56 H56 120.0 . . ?
C55 C56 C57 120.0(3) . . ?
C57 C56 H56 120.0 . . ?
C56 C57 C51 119.0(3) . . ?
C58 C57 C51 121.0(3) . . ?
C58 C57 C56 119.8(3) . . ?
C57 C58 H58 119.6 . . ?
C57 C58 C59 120.8(3) . . ?
C59 C58 H58 119.6 . . ?
C58 C59 C72 121.2(3) . . ?
C60 C59 C58 118.9(3) . . ?
C60 C59 C72 119.9(3) . . ?
C55 C60 H60 119.5 . . ?
C59 C60 C55 120.9(3) . . ?
C59 C60 H60 119.5 . . ?
C62 C61 C6 120.7(3) . . ?
C62 C61 C66 119.4(3) . . ?
C66 C61 C6 119.9(3) . . ?
C61 C62 H62 119.7 . . ?
C61 C62 C63 120.6(3) . . ?
C63 C62 H62 119.7 . . ?
C62 C63 C42 121.4(3) . . ?
C64 C63 C42 119.3(3) . . ?
C64 C63 C62 119.2(3) . . ?
C63 C64 H64 119.5 . . ?
C65 C64 C63 121.0(3) . . ?
C65 C64 H64 119.5 . . ?
C64 C65 C66 119.0(3) . . ?
C64 C65 C108 120.9(3) . . ?
C66 C65 C108 120.0(3) . . ?
C61 C66 H66 119.6 . . ?
C65 C66 C61 120.8(3) . . ?
C65 C66 H66 119.6 . . ?
N15 C67 H67A 109.3 . . ?
N15 C67 H67B 109.3 . . ?
N15 C67 C68 111.8(5) . . ?
H67A C67 H67B 107.9 . . ?
C68 C67 H67A 109.3 . . ?
C68 C67 H67B 109.3 . . ?
N16 C68 C67 106.6(5) . . ?
N16 C68 H68A 110.4 . . ?
N16 C68 H68B 110.4 . . ?
C67 C68 H68A 110.4 . . ?
C67 C68 H68B 110.4 . . ?
H68A C68 H68B 108.6 . . ?
N16 C69 H69 120.4 . . ?
N16 C69 C70 119.2(5) . . ?
C70 C69 H69 120.4 . . ?
C71 C70 C69 120.8(4) . . ?
C74 C70 C69 121.8(4) . . ?
C74 C70 C71 117.3(4) . . ?
N19 C71 C70 123.9(4) . . ?
N19 C71 H71 118.0 . . ?
C70 C71 H71 118.0 . . ?
N19 C72 C59 115.9(3) . . ?
N19 C72 C73 123.2(3) . . ?
C73 C72 C59 120.9(3) . . ?
C72 C73 C75 121.9(3) . . ?
C74 C73 C72 117.1(4) . . ?
C74 C73 C75 121.0(3) . . ?
C70 C74 C73 120.9(4) . . ?
C70 C74 H74 119.6 . . ?
C73 C74 H74 119.6 . . ?
C73 C75 H75A 109.5 . . ?
C73 C75 H75B 109.5 . . ?
C73 C75 H75C 109.5 . . ?
H75A C75 H75B 109.5 . . ?
H75A C75 H75C 109.5 . . ?
H75B C75 H75C 109.5 . . ?
N15 C76 H76A 109.1 . . ?
N15 C76 H76B 109.1 . . ?
N15 C76 C77 112.6(4) . . ?
H76A C76 H76B 107.8 . . ?
C77 C76 H76A 109.1 . . ?
C77 C76 H76B 109.1 . . ?
N17 C77 C76 111.4(4) . . ?
N17 C77 H77A 109.4 . . ?
N17 C77 H77B 109.4 . . ?
C76 C77 H77A 109.4 . . ?
C76 C77 H77B 109.4 . . ?
H77A C77 H77B 108.0 . . ?
N17 C78 H78 119.1 . . ?
N17 C78 C79 121.8(5) . . ?
C79 C78 H78 119.1 . . ?
C80 C79 C78 120.5(4) . . ?
C83 C79 C78 122.7(4) . . ?
C83 C79 C80 116.7(4) . . ?
N20 C80 C79 123.7(4) . . ?
N20 C80 H80 118.1 . . ?
C79 C80 H80 118.1 . . ?
N20 C81 C82 122.8(4) . . ?
N20 C81 C121 114.8(3) . . ?
C82 C81 C121 122.5(4) . . ?
C81 C82 C84 121.4(4) . . ?
C83 C82 C81 116.6(4) . . ?
C83 C82 C84 121.9(4) . . ?
C79 C83 C82 121.8(4) . . ?
C79 C83 H83 119.1 . . ?
C82 C83 H83 119.1 . . ?
C82 C84 H84A 109.5 . . ?
C82 C84 H84B 109.5 . . ?
C82 C84 H84C 109.5 . . ?
H84A C84 H84B 109.5 . . ?
H84A C84 H84C 109.5 . . ?
H84B C84 H84C 109.5 . . ?
N15 C85 H85A 109.1 . . ?
N15 C85 H85B 109.1 . . ?
N15 C85 C86 112.3(4) . . ?
H85A C85 H85B 107.9 . . ?
C86 C85 H85A 109.1 . . ?
C86 C85 H85B 109.1 . . ?
N18 C86 C85 109.1(4) . . ?
N18 C86 H86A 109.9 . . ?
N18 C86 H86B 109.9 . . ?
C85 C86 H86A 109.9 . . ?
C85 C86 H86B 109.9 . . ?
H86A C86 H86B 108.3 . . ?
N18 C87 H87 119.0 . . ?
N18 C87 C88 122.0(4) . . ?
C88 C87 H87 119.0 . . ?
C89 C88 C87 119.4(4) . . ?
C89 C88 C92 117.3(3) . . ?
C92 C88 C87 123.2(3) . . ?
N21 C89 C88 122.9(4) . . ?
N21 C89 H89 118.6 . . ?
C88 C89 H89 118.6 . . ?
N21 C90 C91 122.6(3) . . ?
N21 C90 C127 114.3(3) . . ?
C91 C90 C127 123.0(3) . . ?
C90 C91 C93 121.7(4) . . ?
C92 C91 C90 116.9(4) . . ?
C92 C91 C93 121.5(4) . . ?
C88 C92 C91 121.3(4) . . ?
C88 C92 H92 119.4 . . ?
C91 C92 H92 119.4 . . ?
C91 C93 H93A 109.5 . . ?
C91 C93 H93B 109.5 . . ?
C91 C93 H93C 109.5 . . ?
H93A C93 H93B 109.5 . . ?
H93A C93 H93C 109.5 . . ?
H93B C93 H93C 109.5 . . ?
N22 C94 H94A 109.1 . . ?
N22 C94 H94B 109.1 . . ?
N22 C94 C95 112.4(3) . . ?
H94A C94 H94B 107.8 . . ?
C95 C94 H94A 109.1 . . ?
C95 C94 H94B 109.1 . . ?
N23 C95 C94 110.8(3) . . ?
N23 C95 H95A 109.5 . . ?
N23 C95 H95B 109.5 . . ?
C94 C95 H95A 109.5 . . ?
C94 C95 H95B 109.5 . . ?
H95A C95 H95B 108.1 . . ?
N23 C96 H96 119.5 . . ?
N23 C96 C97 120.9(4) . . ?
C97 C96 H96 119.5 . . ?
C98 C97 C96 119.7(4) . . ?
C101 C97 C96 123.1(3) . . ?
C101 C97 C98 117.1(3) . . ?
N26 C98 C97 122.9(4) . . ?
N26 C98 H98 118.5 . . ?
C97 C98 H98 118.5 . . ?
N26 C99 C100 123.0(3) . . ?
N26 C99 C125 114.0(3) . . ?
C100 C99 C125 122.9(3) . . ?
C99 C100 C102 122.2(4) . . ?
C101 C100 C99 117.1(4) . . ?
C101 C100 C102 120.7(4) . . ?
C97 C101 C100 121.4(3) . . ?
C97 C101 H101 119.3 . . ?
C100 C101 H101 119.3 . . ?
C100 C102 H10C 109.5 . . ?
C100 C102 H10D 109.5 . . ?
C100 C102 H10E 109.5 . . ?
H10C C102 H10D 109.5 . . ?
H10C C102 H10E 109.5 . . ?
H10D C102 H10E 109.5 . . ?
N22 C103 H10F 108.9 . . ?
N22 C103 H10G 108.9 . . ?
N22 C103 C104 113.2(3) . . ?
H10F C103 H10G 107.8 . . ?
C104 C103 H10F 108.9 . . ?
C104 C103 H10G 108.9 . . ?
N24 C104 C103 108.8(3) . . ?
N24 C104 H10H 109.9 . . ?
N24 C104 H10I 109.9 . . ?
C103 C104 H10H 109.9 . . ?
C103 C104 H10I 109.9 . . ?
H10H C104 H10I 108.3 . . ?
N24 C105 H105 119.8 . . ?
N24 C105 C106 120.5(3) . . ?
C106 C105 H105 119.8 . . ?
C107 C106 C105 120.5(3) . . ?
C107 C106 C110 118.1(3) . . ?
C110 C106 C105 121.4(3) . . ?
N27 C107 C106 123.2(3) . . ?
N27 C107 H107 118.4 . . ?
C106 C107 H107 118.4 . . ?
N27 C108 C65 114.7(3) . . ?
N27 C108 C109 123.2(3) . . ?
C109 C108 C65 122.1(3) . . ?
C108 C109 C111 122.7(3) . . ?
C110 C109 C108 116.8(3) . . ?
C110 C109 C111 120.3(3) . . ?
C106 C110 C109 120.6(3) . . ?
C106 C110 H110 119.7 . . ?
C109 C110 H110 119.7 . . ?
C109 C111 H11C 109.5 . . ?
C109 C111 H11D 109.5 . . ?
C109 C111 H11E 109.5 . . ?
H11C C111 H11D 109.5 . . ?
H11C C111 H11E 109.5 . . ?
H11D C111 H11E 109.5 . . ?
N22 C112 H11F 109.0 . . ?
N22 C112 H11G 109.0 . . ?
N22 C112 C113 112.8(3) . . ?
H11F C112 H11G 107.8 . . ?
C113 C112 H11F 109.0 . . ?
C113 C112 H11G 109.0 . . ?
N25 C113 C112 108.3(3) . . ?
N25 C113 H11H 110.0 . . ?
N25 C113 H11I 110.0 . . ?
C112 C113 H11H 110.0 . . ?
C112 C113 H11I 110.0 . . ?
H11H C113 H11I 108.4 . . ?
N25 C114 H114 119.9 . . ?
N25 C114 C115 120.3(4) . . ?
C115 C114 H114 119.9 . . ?
C116 C115 C114 121.4(4) . . ?
C119 C115 C114 120.9(4) . . ?
C119 C115 C116 117.6(3) . . ?
N28 C116 C115 123.6(4) . . ?
N28 C116 H116 118.2 . . ?
C115 C116 H116 118.2 . . ?
N28 C117 C118 123.8(3) . . ?
N28 C117 C129 114.9(3) . . ?
C118 C117 C129 121.3(3) . . ?
C117 C118 C120 123.4(3) . . ?
C119 C118 C117 116.5(4) . . ?
C119 C118 C120 120.1(4) . . ?
C115 C119 C118 120.8(4) . . ?
C115 C119 H119 119.6 . . ?
C118 C119 H119 119.6 . . ?
C118 C120 H12A 109.5 . . ?
C118 C120 H12B 109.5 . . ?
C118 C120 H12C 109.5 . . ?
H12A C120 H12B 109.5 . . ?
H12A C120 H12C 109.5 . . ?
H12B C120 H12C 109.5 . . ?
C122 C121 C81 121.5(3) . . ?
C126 C121 C81 119.8(3) . . ?
C126 C121 C122 118.4(3) . . ?
C121 C122 H122 119.5 . . ?
C123 C122 C121 121.1(3) . . ?
C123 C122 H122 119.5 . . ?
C122 C123 C33 119.3(3) . . ?
C122 C123 C124 119.5(4) . . ?
C124 C123 C33 120.9(3) . . ?
C123 C124 H124 119.8 . . ?
C125 C124 C123 120.4(3) . . ?
C125 C124 H124 119.8 . . ?
C124 C125 C99 120.1(3) . . ?
C124 C125 C126 119.7(3) . . ?
C126 C125 C99 120.0(3) . . ?
C121 C126 H126 119.5 . . ?
C125 C126 C121 120.9(4) . . ?
C125 C126 H126 119.5 . . ?
C128 C127 C90 122.4(3) . . ?
C128 C127 C132 119.5(3) . . ?
C132 C127 C90 118.1(3) . . ?
C127 C128 H128 120.0 . . ?
C127 C128 C129 119.9(3) . . ?
C129 C128 H128 120.0 . . ?
C128 C129 C117 120.1(3) . . ?
C130 C129 C117 120.4(3) . . ?
C130 C129 C128 119.4(3) . . ?
C129 C130 H130 119.5 . . ?
C131 C130 C129 121.0(3) . . ?
C131 C130 H130 119.5 . . ?
C130 C131 C15 120.5(3) . . ?
C130 C131 C132 119.1(3) . . ?
C132 C131 C15 120.4(3) . . ?
C127 C132 C131 121.0(3) . . ?
C127 C132 H132 119.5 . . ?
C131 C132 H132 119.5 . . ?
O3 S1 N29 108.4(3) . . ?
O3 S1 C133 104.7(3) . . ?
O4 S1 O3 118.2(3) . . ?
O4 S1 N29 117.2(2) . . ?
O4 S1 C133 104.5(3) . . ?
N29 S1 C133 101.6(3) . . ?
O5 S2 N29 117.4(2) . . ?
O5 S2 C134 105.0(2) . . ?
O6 S2 O5 118.5(2) . . ?
O6 S2 N29 108.5(2) . . ?
O6 S2 C134 103.3(2) . . ?
N29 S2 C134 101.6(2) . . ?
S2 N29 S1 126.4(3) . . ?
F1 C133 S1 111.1(4) . . ?
F1 C133 F2 109.3(6) . . ?
F1 C133 F3 109.6(6) . . ?
F2 C133 S1 112.3(5) . . ?
F2 C133 F3 104.5(5) . . ?
F3 C133 S1 109.9(4) . . ?
F4 C134 S2 112.2(3) . . ?
F4 C134 F5 108.0(4) . . ?
F4 C134 F6 108.0(4) . . ?
F5 C134 S2 111.5(3) . . ?
F6 C134 S2 109.7(3) . . ?
F6 C134 F5 107.3(4) . . ?
O7 S3 N30 96.9(9) . . ?
O7 S3 C135 103.6(11) . . ?
O8 S3 O7 114.1(10) . . ?
O8 S3 N30 123.3(9) . . ?
O8 S3 C135 111.0(7) . . ?
C135 S3 N30 105.5(8) . . ?
O9 S4 N30 89.3(8) . . ?
O9 S4 C136 138.7(9) . . ?
O10 S4 O9 124.6(11) . . ?
O10 S4 N30 98.3(11) . . ?
O10 S4 C136 96.5(11) . . ?
N30 S4 C136 88.3(10) . . ?
S4 N30 S3 111.0(8) . . ?
F7 C135 S3 118.4(8) . . ?
F7 C135 F8 100.8(8) . . ?
F8 C135 S3 115.9(8) . . ?
F9 C135 S3 120.5(8) . . ?
F9 C135 F7 97.5(9) . . ?
F9 C135 F8 100.1(9) . . ?
F10 C136 S4 124.0(14) . . ?
F10 C136 F11 107.5(16) . . ?
F10 C136 F12 101.9(14) . . ?
F11 C136 S4 102.9(11) . . ?
F12 C136 S4 111.4(11) . . ?
F12 C136 F11 108.6(13) . . ?
N31 S5 C137 103.3(7) . . ?
O12A S5 N31 107.4(7) . . ?
O12A S5 C137 118.7(7) . . ?
O12A S5 O11A 115.4(9) . . ?
O11A S5 N31 116.3(7) . . ?
O11A S5 C137 95.1(7) . . ?
S5 N31 S5A 124.9(6) . . ?
F13 C137 S5 121.1(7) . . ?
F14 C137 S5 107.1(7) . . ?
F14 C137 F13 109.7(8) . . ?
F14 C137 F15 104.9(10) . . ?
F15 C137 S5 104.1(10) . . ?
F15 C137 F13 108.7(9) . . ?
F13A C145 S5A 106.3(8) . . ?
F14A C145 F13A 110.1(12) . . ?
F14A C145 F15A 103.3(9) . . ?
F14A C145 S5A 120.8(8) . . ?
F15A C145 F13A 105.5(11) . . ?
F15A C145 S5A 109.9(10) . . ?
Cs1 O13 Cs1A 74.9(2) . . ?
Cs1 O13 H13A 118.7 . . ?
Cs1 O13 H13B 119.2 . . ?
Cs1A O13 H13A 119.0 . . ?
Cs1A O13 H13B 119.4 . . ?
H13A O13 H13B 104.5 . . ?
Cs2 O15 Cs2A 77.2(2) . . ?
Cs2 O15 H15A 118.8 . . ?
Cs2 O15 H15B 118.6 . . ?
Cs2A O15 H15A 118.6 . . ?
Cs2A O15 H15B 118.4 . . ?
H15A O15 H15B 104.5 . . ?
Cs2 O16 Cs2A 75.30(16) . . ?
Cs2 O16 H16A 119.2 . . ?
Cs2 O16 H16B 118.7 . . ?
Cs2A O16 H16A 119.3 . . ?
Cs2A O16 H16B 118.8 . . ?
H16A O16 H16B 104.5 . . ?
Cs1 O14 Cs1A 73.5(2) . . ?
Cs1 O14 H14A 119.2 . . ?
Cs1 O14 H14B 119.4 . . ?
Cs1A O14 H14A 119.4 . . ?
Cs1A O14 H14B 119.6 . . ?
H14A O14 H14B 104.5 . . ?
S4A N30A S3A 133.3(11) . . ?
O7A S3A N30A 93.7(9) . . ?
O8A S3A N30A 95.9(10) . . ?
O8A S3A O7A 169.7(12) . . ?
O9A S4A N30A 97.0(10) . . ?
O10A S4A N30A 109.4(12) . . ?
O10A S4A O9A 129.1(13) . . ?
O11 S5A N31 106.7(7) . . ?
O11 S5A C145 106.7(7) . . ?
O12 S5A O11 121.6(9) . . ?
O12 S5A N31 118.0(7) . . ?
O12 S5A C145 91.2(7) . . ?
N31 S5A C145 110.7(7) . . ?

loop_
_geom_bond_atom_site_label_1
_geom_bond_atom_site_label_2
_geom_bond_distance
_geom_bond_site_symmetry_2
_geom_bond_publ_flag
Cs1 Cs1A 3.8987(14) . y
Cs1 O1 2.977(3) . y
Cs1 H1BC 3.4670 . y
Cs1 H1BD 3.4694 . y
Cs1 O2 3.054(3) . y
Cs1 N7 3.388(3) . y
Cs1 N27 3.186(3) . y
Cs1 O13 3.195(8) . y
Cs1 O14 3.202(9) . y
Cs1A O1 3.024(3) . y
Cs1A O2 3.127(3) . y
Cs1A N12 3.233(3) . y
Cs1A N19 3.320(3) . y
Cs1A O13 3.218(10) . y
Cs1A O14 3.316(10) . y
Cs2 O1 2.984(2) . y
Cs2 O2 3.021(3) . y
Cs2 N6 3.465(3) . y
Cs2 N14 3.258(3) . y
Cs2 O15 3.129(10) . y
Cs2 O16 3.187(8) . y
Cs2A O1 3.119(3) . y
Cs2A O2 3.060(3) . y
Cs2A N20 3.295(3) . y
Cs2A N28 3.422(3) . y
Cs2A O15 3.132(9) . y
Cs2A O16 3.205(9) . y
O1 H1AA 0.8700 . ?
O1 H1AB 0.8699 . ?
O1 H1BC 0.8700 . ?
O1 H1BD 0.8700 . ?
O2 H2AA 0.8700 . ?
O2 H2AB 0.8700 . ?
O2 H2BC 0.8701 . ?
O2 H2BD 0.8699 . ?
N1 C1 1.454(5) . ?
N1 C10 1.450(5) . ?
N1 C19 1.475(5) . ?
N2 C2 1.461(4) . ?
N2 C3 1.250(5) . ?
N3 C11 1.455(5) . ?
N3 C12 1.260(5) . ?
N4 C20 1.465(5) . ?
N4 C21 1.249(5) . ?
N5 C23 1.336(4) . ?
N5 C24 1.348(4) . ?
N6 C5 1.348(4) . ?
N6 C6 1.342(4) . ?
N7 C14 1.338(5) . ?
N7 C15 1.330(4) . ?
N8 C28 1.465(5) . ?
N8 C37 1.476(4) . ?
N8 C46 1.466(5) . ?
N9 C29 1.456(5) . ?
N9 C30 1.266(5) . ?
N10 C38 1.460(4) . ?
N10 C39 1.256(5) . ?
N11 C47 1.457(4) . ?
N11 C48 1.259(4) . ?
N12 C32 1.326(5) . ?
N12 C33 1.347(5) . ?
N13 C41 1.335(5) . ?
N13 C42 1.333(4) . ?
N14 C50 1.342(5) . ?
N14 C51 1.331(4) . ?
N15 C67 1.460(7) . ?
N15 C76 1.450(6) . ?
N15 C85 1.474(7) . ?
N16 C68 1.476(7) . ?
N16 C69 1.274(7) . ?
N17 C77 1.471(6) . ?
N17 C78 1.250(6) . ?
N18 C86 1.479(5) . ?
N18 C87 1.242(5) . ?
N19 C71 1.336(5) . ?
N19 C72 1.344(5) . ?
N20 C80 1.345(5) . ?
N20 C81 1.321(5) . ?
N21 C89 1.338(5) . ?
N21 C90 1.339(5) . ?
N22 C94 1.458(5) . ?
N22 C103 1.446(5) . ?
N22 C112 1.461(5) . ?
N23 C95 1.462(5) . ?
N23 C96 1.270(5) . ?
N24 C104 1.467(5) . ?
N24 C105 1.254(5) . ?
N25 C113 1.451(5) . ?
N25 C114 1.270(6) . ?
N26 C98 1.344(5) . ?
N26 C99 1.343(5) . ?
N27 C107 1.343(4) . ?
N27 C108 1.340(4) . ?
N28 C116 1.335(5) . ?
N28 C117 1.342(5) . ?
C1 H1A 0.9900 . ?
C1 H1B 0.9900 . ?
C1 C2 1.513(6) . ?
C2 H2A 0.9900 . ?
C2 H2B 0.9900 . ?
C3 H3 0.9500 . ?
C3 C4 1.485(4) . ?
C4 C5 1.368(5) . ?
C4 C8 1.405(5) . ?
C5 H5 0.9500 . ?
C6 C7 1.401(5) . ?
C6 C61 1.495(4) . ?
C7 C8 1.379(5) . ?
C7 C9 1.512(5) . ?
C8 H8 0.9500 . ?
C9 H9A 0.9800 . ?
C9 H9B 0.9800 . ?
C9 H9C 0.9800 . ?
C10 H10A 0.9900 . ?
C10 H10B 0.9900 . ?
C10 C11 1.536(6) . ?
C11 H11A 0.9900 . ?
C11 H11B 0.9900 . ?
C12 H12 0.9500 . ?
C12 C13 1.471(5) . ?
C13 C14 1.388(5) . ?
C13 C17 1.392(5) . ?
C14 H14 0.9500 . ?
C15 C16 1.393(5) . ?
C15 C131 1.497(5) . ?
C16 C17 1.376(6) . ?
C16 C18 1.508(6) . ?
C17 H17 0.9500 . ?
C18 H18A 0.9800 . ?
C18 H18B 0.9800 . ?
C18 H18C 0.9800 . ?
C19 H19A 0.9900 . ?
C19 H19B 0.9900 . ?
C19 C20 1.531(5) . ?
C20 H20A 0.9900 . ?
C20 H20B 0.9900 . ?
C21 H21 0.9500 . ?
C21 C22 1.477(5) . ?
C22 C23 1.387(5) . ?
C22 C26 1.378(5) . ?
C23 H23 0.9500 . ?
C24 C25 1.414(5) . ?
C24 C55 1.482(5) . ?
C25 C26 1.391(5) . ?
C25 C27 1.506(5) . ?
C26 H26 0.9500 . ?
C27 H27A 0.9800 . ?
C27 H27B 0.9800 . ?
C27 H27C 0.9800 . ?
C28 H28A 0.9900 . ?
C28 H28B 0.9900 . ?
C28 C29 1.509(5) . ?
C29 H29A 0.9900 . ?
C29 H29B 0.9900 . ?
C30 H30 0.9500 . ?
C30 C31 1.483(5) . ?
C31 C32 1.381(6) . ?
C31 C35 1.381(6) . ?
C32 H32 0.9500 . ?
C33 C34 1.399(5) . ?
C33 C123 1.496(5) . ?
C34 C35 1.394(6) . ?
C34 C36 1.504(6) . ?
C35 H35 0.9500 . ?
C36 H36A 0.9800 . ?
C36 H36B 0.9800 . ?
C36 H36C 0.9800 . ?
C37 H37A 0.9900 . ?
C37 H37B 0.9900 . ?
C37 C38 1.496(5) . ?
C38 H38A 0.9900 . ?
C38 H38B 0.9900 . ?
C39 H39 0.9500 . ?
C39 C40 1.474(5) . ?
C40 C41 1.383(5) . ?
C40 C44 1.393(5) . ?
C41 H41 0.9500 . ?
C42 C43 1.404(5) . ?
C42 C63 1.491(4) . ?
C43 C44 1.392(5) . ?
C43 C45 1.507(5) . ?
C44 H44 0.9500 . ?
C45 H45A 0.9800 . ?
C45 H45B 0.9800 . ?
C45 H45C 0.9800 . ?
C46 H46A 0.9900 . ?
C46 H46B 0.9900 . ?
C46 C47 1.518(5) . ?
C47 H47A 0.9900 . ?
C47 H47B 0.9900 . ?
C48 H48 0.9500 . ?
C48 C49 1.480(5) . ?
C49 C50 1.374(5) . ?
C49 C53 1.395(5) . ?
C50 H50 0.9500 . ?
C51 C52 1.409(5) . ?
C51 C57 1.492(5) . ?
C52 C53 1.382(5) . ?
C52 C54 1.508(5) . ?
C53 H53 0.9500 . ?
C54 H54A 0.9800 . ?
C54 H54B 0.9800 . ?
C54 H54C 0.9800 . ?
C55 C56 1.386(5) . ?
C55 C60 1.394(5) . ?
C56 H56 0.9500 . ?
C56 C57 1.405(5) . ?
C57 C58 1.373(5) . ?
C58 H58 0.9500 . ?
C58 C59 1.406(5) . ?
C59 C60 1.385(5) . ?
C59 C72 1.484(5) . ?
C60 H60 0.9500 . ?
C61 C62 1.382(5) . ?
C61 C66 1.396(4) . ?
C62 H62 0.9500 . ?
C62 C63 1.396(5) . ?
C63 C64 1.395(4) . ?
C64 H64 0.9500 . ?
C64 C65 1.381(5) . ?
C65 C66 1.395(5) . ?
C65 C108 1.496(4) . ?
C66 H66 0.9500 . ?
C67 H67A 0.9900 . ?
C67 H67B 0.9900 . ?
C67 C68 1.537(9) . ?
C68 H68A 0.9900 . ?
C68 H68B 0.9900 . ?
C69 H69 0.9500 . ?
C69 C70 1.472(6) . ?
C70 C71 1.389(6) . ?
C70 C74 1.381(7) . ?
C71 H71 0.9500 . ?
C72 C73 1.402(5) . ?
C73 C74 1.382(6) . ?
C73 C75 1.515(6) . ?
C74 H74 0.9500 . ?
C75 H75A 0.9800 . ?
C75 H75B 0.9800 . ?
C75 H75C 0.9800 . ?
C76 H76A 0.9900 . ?
C76 H76B 0.9900 . ?
C76 C77 1.494(7) . ?
C77 H77A 0.9900 . ?
C77 H77B 0.9900 . ?
C78 H78 0.9500 . ?
C78 C79 1.487(6) . ?
C79 C80 1.380(6) . ?
C79 C83 1.376(7) . ?
C80 H80 0.9500 . ?
C81 C82 1.414(6) . ?
C81 C121 1.497(5) . ?
C82 C83 1.379(6) . ?
C82 C84 1.492(7) . ?
C83 H83 0.9500 . ?
C84 H84A 0.9800 . ?
C84 H84B 0.9800 . ?
C84 H84C 0.9800 . ?
C85 H85A 0.9900 . ?
C85 H85B 0.9900 . ?
C85 C86 1.518(7) . ?
C86 H86A 0.9900 . ?
C86 H86B 0.9900 . ?
C87 H87 0.9500 . ?
C87 C88 1.483(5) . ?
C88 C89 1.382(5) . ?
C88 C92 1.385(6) . ?
C89 H89 0.9500 . ?
C90 C91 1.393(5) . ?
C90 C127 1.502(5) . ?
C91 C92 1.389(5) . ?
C91 C93 1.507(7) . ?
C92 H92 0.9500 . ?
C93 H93A 0.9800 . ?
C93 H93B 0.9800 . ?
C93 H93C 0.9800 . ?
C94 H94A 0.9900 . ?
C94 H94B 0.9900 . ?
C94 C95 1.510(6) . ?
C95 H95A 0.9900 . ?
C95 H95B 0.9900 . ?
C96 H96 0.9500 . ?
C96 C97 1.464(5) . ?
C97 C98 1.403(6) . ?
C97 C101 1.376(6) . ?
C98 H98 0.9500 . ?
C99 C100 1.395(5) . ?
C99 C125 1.498(5) . ?
C100 C101 1.393(5) . ?
C100 C102 1.502(6) . ?
C101 H101 0.9500 . ?
C102 H10C 0.9800 . ?
C102 H10D 0.9800 . ?
C102 H10E 0.9800 . ?
C103 H10F 0.9900 . ?
C103 H10G 0.9900 . ?
C103 C104 1.521(6) . ?
C104 H10H 0.9900 . ?
C104 H10I 0.9900 . ?
C105 H105 0.9500 . ?
C105 C106 1.482(5) . ?
C106 C107 1.380(5) . ?
C106 C110 1.382(5) . ?
C107 H107 0.9500 . ?
C108 C109 1.401(4) . ?
C109 C110 1.394(5) . ?
C109 C111 1.504(5) . ?
C110 H110 0.9500 . ?
C111 H11C 0.9800 . ?
C111 H11D 0.9800 . ?
C111 H11E 0.9800 . ?
C112 H11F 0.9900 . ?
C112 H11G 0.9900 . ?
C112 C113 1.509(6) . ?
C113 H11H 0.9900 . ?
C113 H11I 0.9900 . ?
C114 H114 0.9500 . ?
C114 C115 1.464(5) . ?
C115 C116 1.388(6) . ?
C115 C119 1.384(6) . ?
C116 H116 0.9500 . ?
C117 C118 1.398(5) . ?
C117 C129 1.483(5) . ?
C118 C119 1.396(5) . ?
C118 C120 1.492(6) . ?
C119 H119 0.9500 . ?
C120 H12A 0.9800 . ?
C120 H12B 0.9800 . ?
C120 H12C 0.9800 . ?
C121 C122 1.403(5) . ?
C121 C126 1.396(5) . ?
C122 H122 0.9500 . ?
C122 C123 1.380(5) . ?
C123 C124 1.402(5) . ?
C124 H124 0.9500 . ?
C124 C125 1.380(5) . ?
C125 C126 1.393(5) . ?
C126 H126 0.9500 . ?
C127 C128 1.386(5) . ?
C127 C132 1.387(5) . ?
C128 H128 0.9500 . ?
C128 C129 1.401(5) . ?
C129 C130 1.388(5) . ?
C130 H130 0.9500 . ?
C130 C131 1.378(5) . ?
C131 C132 1.388(5) . ?
C132 H132 0.9500 . ?
S1 O3 1.425(4) . ?
S1 O4 1.413(4) . ?
S1 N29 1.580(4) . ?
S1 C133 1.827(6) . ?
S2 O5 1.422(3) . ?
S2 O6 1.412(3) . ?
S2 N29 1.565(4) . ?
S2 C134 1.830(5) . ?
F1 C133 1.287(7) . ?
F2 C133 1.311(8) . ?
F3 C133 1.351(8) . ?
F4 C134 1.313(5) . ?
F5 C134 1.330(5) . ?
F6 C134 1.328(5) . ?
S3 O7 1.432(8) . ?
S3 O8 1.309(7) . ?
S3 N30 1.710(14) . ?
S3 C135 1.709(8) . ?
S4 O9 1.476(8) . ?
S4 O10 1.418(9) . ?
S4 N30 1.706(15) . ?
S4 C136 1.950(15) . ?
F7 C135 1.240(10) . ?
F8 C135 1.294(9) . ?
F9 C135 1.175(10) . ?
F10 C136 1.191(18) . ?
F11 C136 1.45(2) . ?
F12 C136 1.339(18) . ?
S5 N31 1.577(8) . ?
S5 C137 1.842(8) . ?
S5 O12A 1.423(8) . ?
S5 O11A 1.431(8) . ?
F13 C137 1.327(8) . ?
F13A C145 1.325(9) . ?
F14 C137 1.319(8) . ?
F14A C145 1.310(9) . ?
F15 C137 1.321(9) . ?
F15A C145 1.318(9) . ?
O11 S5A 1.428(8) . ?
O12 S5A 1.413(8) . ?
N31 S5A 1.577(8) . ?
C145 S5A 1.832(9) . ?
O13 H13A 0.8700 . ?
O13 H13B 0.8701 . ?
O15 H15A 0.8699 . ?
O15 H15B 0.8700 . ?
O16 H16A 0.8700 . ?
O16 H16B 0.8700 . ?
O14 H14A 0.8700 . ?
O14 H14B 0.8699 . ?
N30A S3A 1.800(13) . ?
N30A S4A 1.712(13) . ?
S3A O7A 1.385(9) . ?
S3A O8A 1.313(8) . ?
O9A S4A 1.432(8) . ?
S4A O10A 1.399(8) . ?

loop_
_geom_torsion_atom_site_label_1
_geom_torsion_atom_site_label_2
_geom_torsion_atom_site_label_3
_geom_torsion_atom_site_label_4
_geom_torsion
_geom_torsion_site_symmetry_1
_geom_torsion_site_symmetry_2
_geom_torsion_site_symmetry_3
_geom_torsion_site_symmetry_4
_geom_torsion_publ_flag
Cs1 N7 C14 C13 177.9(2) . . . . ?
Cs1 N7 C15 C16 -177.6(3) . . . . ?
Cs1 N7 C15 C131 1.2(3) . . . . ?
Cs1 N27 C107 C106 159.1(3) . . . . ?
Cs1 N27 C108 C65 18.2(3) . . . . ?
Cs1 N27 C108 C109 -162.2(3) . . . . ?
Cs1A N12 C32 C31 167.3(3) . . . . ?
Cs1A N12 C33 C34 -168.3(3) . . . . ?
Cs1A N12 C33 C123 12.2(4) . . . . ?
Cs1A N19 C71 C70 167.5(3) . . . . ?
Cs1A N19 C72 C59 10.9(4) . . . . ?
Cs1A N19 C72 C73 -168.2(3) . . . . ?
Cs2 N6 C5 C4 163.4(2) . . . . ?
Cs2 N6 C6 C7 -169.6(2) . . . . ?
Cs2 N6 C6 C61 10.3(3) . . . . ?
Cs2 N14 C50 C49 165.8(3) . . . . ?
Cs2 N14 C51 C52 -168.4(3) . . . . ?
Cs2 N14 C51 C57 11.8(4) . . . . ?
Cs2A N20 C80 C79 162.9(3) . . . . ?
Cs2A N20 C81 C82 -165.6(3) . . . . ?
Cs2A N20 C81 C121 13.4(4) . . . . ?
Cs2A N28 C116 C115 164.9(3) . . . . ?
Cs2A N28 C117 C118 -165.9(3) . . . . ?
Cs2A N28 C117 C129 12.0(4) . . . . ?
N1 C1 C2 N2 -71.6(4) . . . . ?
N1 C10 C11 N3 -75.3(4) . . . . ?
N1 C19 C20 N4 -75.9(4) . . . . ?
N2 C3 C4 C5 -179.1(3) . . . . ?
N2 C3 C4 C8 -0.1(5) . . . . ?
N3 C12 C13 C14 -171.0(3) . . . . ?
N3 C12 C13 C17 9.7(5) . . . . ?
N4 C21 C22 C23 -176.9(3) . . . . ?
N4 C21 C22 C26 2.1(5) . . . . ?
N5 C24 C25 C26 -2.4(5) . . . . ?
N5 C24 C25 C27 179.8(4) . . . . ?
N5 C24 C55 C56 -108.0(4) . . . . ?
N5 C24 C55 C60 68.0(4) . . . . ?
N6 C6 C7 C8 3.3(5) . . . . ?
N6 C6 C7 C9 -174.9(3) . . . . ?
N6 C6 C61 C62 59.9(4) . . . . ?
N6 C6 C61 C66 -115.8(3) . . . . ?
N7 C15 C16 C17 -0.4(6) . . . . ?
N7 C15 C16 C18 179.4(4) . . . . ?
N7 C15 C131 C130 75.2(4) . . . . ?
N7 C15 C131 C132 -102.5(4) . . . . ?
N8 C28 C29 N9 -79.4(4) . . . . ?
N8 C37 C38 N10 -72.2(4) . . . . ?
N8 C46 C47 N11 -78.5(4) . . . . ?
N9 C30 C31 C32 -169.3(4) . . . . ?
N9 C30 C31 C35 10.5(6) . . . . ?
N10 C39 C40 C41 -179.1(3) . . . . ?
N10 C39 C40 C44 -0.2(5) . . . . ?
N11 C48 C49 C50 -171.5(4) . . . . ?
N11 C48 C49 C53 8.3(6) . . . . ?
N12 C33 C34 C35 -0.2(6) . . . . ?
N12 C33 C34 C36 -177.6(4) . . . . ?
N12 C33 C123 C122 57.9(5) . . . . ?
N12 C33 C123 C124 -116.2(4) . . . . ?
N13 C42 C43 C44 -0.7(5) . . . . ?
N13 C42 C43 C45 -179.1(3) . . . . ?
N13 C42 C63 C62 -118.4(3) . . . . ?
N13 C42 C63 C64 56.9(4) . . . . ?
N14 C51 C52 C53 0.6(6) . . . . ?
N14 C51 C52 C54 -178.3(4) . . . . ?
N14 C51 C57 C56 61.2(4) . . . . ?
N14 C51 C57 C58 -115.8(4) . . . . ?
N15 C67 C68 N16 -75.6(6) . . . . ?
N15 C76 C77 N17 -74.7(6) . . . . ?
N15 C85 C86 N18 -78.5(5) . . . . ?
N16 C69 C70 C71 -169.2(5) . . . . ?
N16 C69 C70 C74 11.3(7) . . . . ?
N17 C78 C79 C80 175.0(4) . . . . ?
N17 C78 C79 C83 -6.1(7) . . . . ?
N18 C87 C88 C89 -171.9(4) . . . . ?
N18 C87 C88 C92 4.5(7) . . . . ?
N19 C72 C73 C74 -1.0(5) . . . . ?
N19 C72 C73 C75 179.5(3) . . . . ?
N20 C81 C82 C83 0.1(7) . . . . ?
N20 C81 C82 C84 -175.9(6) . . . . ?
N20 C81 C121 C122 -118.4(4) . . . . ?
N20 C81 C121 C126 55.1(5) . . . . ?
N21 C90 C91 C92 0.7(7) . . . . ?
N21 C90 C91 C93 -178.1(5) . . . . ?
N21 C90 C127 C128 -115.5(4) . . . . ?
N21 C90 C127 C132 61.5(5) . . . . ?
N22 C94 C95 N23 -81.6(4) . . . . ?
N22 C103 C104 N24 -78.7(4) . . . . ?
N22 C112 C113 N25 -71.8(4) . . . . ?
N23 C96 C97 C98 -171.6(4) . . . . ?
N23 C96 C97 C101 5.6(6) . . . . ?
N24 C105 C106 C107 178.1(4) . . . . ?
N24 C105 C106 C110 -3.7(6) . . . . ?
N25 C114 C115 C116 -174.6(4) . . . . ?
N25 C114 C115 C119 4.0(6) . . . . ?
N26 C99 C100 C101 0.7(6) . . . . ?
N26 C99 C100 C102 -177.8(4) . . . . ?
N26 C99 C125 C124 60.5(5) . . . . ?
N26 C99 C125 C126 -114.3(4) . . . . ?
N27 C108 C109 C110 -0.3(5) . . . . ?
N27 C108 C109 C111 -177.2(4) . . . . ?
N28 C117 C118 C119 -2.3(6) . . . . ?
N28 C117 C118 C120 -179.2(5) . . . . ?
N28 C117 C129 C128 57.6(5) . . . . ?
N28 C117 C129 C130 -118.6(4) . . . . ?
C1 N1 C10 C11 -84.1(4) . . . . ?
C1 N1 C19 C20 141.5(4) . . . . ?
C2 N2 C3 C4 179.5(3) . . . . ?
C3 N2 C2 C1 131.9(4) . . . . ?
C3 C4 C5 N6 -178.9(3) . . . . ?
C3 C4 C8 C7 -179.8(3) . . . . ?
C5 N6 C6 C7 -2.1(5) . . . . ?
C5 N6 C6 C61 177.8(3) . . . . ?
C5 C4 C8 C7 -0.8(5) . . . . ?
C6 N6 C5 C4 -0.6(5) . . . . ?
C6 C7 C8 C4 -1.7(4) . . . . ?
C6 C61 C62 C63 -175.1(3) . . . . ?
C6 C61 C66 C65 176.2(3) . . . . ?
C7 C6 C61 C62 -120.1(3) . . . . ?
C7 C6 C61 C66 64.1(4) . . . . ?
C8 C4 C5 N6 2.0(5) . . . . ?
C9 C7 C8 C4 176.6(3) . . . . ?
C10 N1 C1 C2 148.7(3) . . . . ?
C10 N1 C19 C20 -91.4(4) . . . . ?
C11 N3 C12 C13 -177.9(3) . . . . ?
C12 N3 C11 C10 114.6(4) . . . . ?
C12 C13 C14 N7 179.3(3) . . . . ?
C12 C13 C17 C16 -179.4(4) . . . . ?
C14 N7 C15 C16 0.4(5) . . . . ?
C14 N7 C15 C131 179.1(3) . . . . ?
C14 C13 C17 C16 1.3(6) . . . . ?
C15 N7 C14 C13 0.5(5) . . . . ?
C15 C16 C17 C13 -0.5(6) . . . . ?
C15 C131 C132 C127 178.1(3) . . . . ?
C16 C15 C131 C130 -106.0(4) . . . . ?
C16 C15 C131 C132 76.3(5) . . . . ?
C17 C13 C14 N7 -1.4(5) . . . . ?
C18 C16 C17 C13 179.7(5) . . . . ?
C19 N1 C1 C2 -84.2(4) . . . . ?
C19 N1 C10 C11 148.5(3) . . . . ?
C20 N4 C21 C22 178.4(3) . . . . ?
C21 N4 C20 C19 128.5(4) . . . . ?
C21 C22 C23 N5 178.6(3) . . . . ?
C21 C22 C26 C25 179.8(3) . . . . ?
C23 N5 C24 C25 0.9(5) . . . . ?
C23 N5 C24 C55 -177.8(3) . . . . ?
C23 C22 C26 C25 -1.2(5) . . . . ?
C24 N5 C23 C22 0.6(5) . . . . ?
C24 C25 C26 C22 2.5(5) . . . . ?
C24 C55 C56 C57 174.7(3) . . . . ?
C24 C55 C60 C59 -175.3(3) . . . . ?
C25 C24 C55 C56 73.4(4) . . . . ?
C25 C24 C55 C60 -110.6(4) . . . . ?
C26 C22 C23 N5 -0.4(5) . . . . ?
C27 C25 C26 C22 -179.6(4) . . . . ?
C28 N8 C37 C38 -87.8(4) . . . . ?
C28 N8 C46 C47 150.6(3) . . . . ?
C29 N9 C30 C31 -179.3(3) . . . . ?
C30 N9 C29 C28 120.6(4) . . . . ?
C30 C31 C32 N12 178.7(4) . . . . ?
C30 C31 C35 C34 -179.2(3) . . . . ?
C32 N12 C33 C34 -0.3(6) . . . . ?
C32 N12 C33 C123 -179.7(4) . . . . ?
C32 C31 C35 C34 0.6(6) . . . . ?
C33 N12 C32 C31 1.0(6) . . . . ?
C33 C34 C35 C31 0.0(5) . . . . ?
C33 C123 C124 C125 172.8(3) . . . . ?
C34 C33 C123 C122 -121.6(4) . . . . ?
C34 C33 C123 C124 64.4(5) . . . . ?
C35 C31 C32 N12 -1.1(6) . . . . ?
C36 C34 C35 C31 177.5(4) . . . . ?
C37 N8 C28 C29 148.9(3) . . . . ?
C37 N8 C46 C47 -84.4(3) . . . . ?
C38 N10 C39 C40 179.5(3) . . . . ?
C39 N10 C38 C37 133.1(3) . . . . ?
C39 C40 C41 N13 178.1(3) . . . . ?
C39 C40 C44 C43 -179.4(3) . . . . ?
C41 N13 C42 C43 -0.5(5) . . . . ?
C41 N13 C42 C63 -178.8(3) . . . . ?
C41 C40 C44 C43 -0.5(4) . . . . ?
C42 N13 C41 C40 1.3(5) . . . . ?
C42 C43 C44 C40 1.2(4) . . . . ?
C42 C63 C64 C65 -174.7(3) . . . . ?
C43 C42 C63 C62 63.3(4) . . . . ?
C43 C42 C63 C64 -121.4(3) . . . . ?
C44 C40 C41 N13 -0.8(5) . . . . ?
C45 C43 C44 C40 179.6(3) . . . . ?
C46 N8 C28 C29 -86.1(4) . . . . ?
C46 N8 C37 C38 146.2(3) . . . . ?
C47 N11 C48 C49 -178.3(3) . . . . ?
C48 N11 C47 C46 118.6(4) . . . . ?
C48 C49 C50 N14 179.4(4) . . . . ?
C48 C49 C53 C52 179.1(3) . . . . ?
C50 N14 C51 C52 -2.1(6) . . . . ?
C50 N14 C51 C57 178.1(4) . . . . ?
C50 C49 C53 C52 -1.1(5) . . . . ?
C51 N14 C50 C49 2.0(6) . . . . ?
C51 C52 C53 C49 1.0(5) . . . . ?
C51 C57 C58 C59 176.4(3) . . . . ?
C52 C51 C57 C56 -118.6(4) . . . . ?
C52 C51 C57 C58 64.4(5) . . . . ?
C53 C49 C50 N14 -0.4(6) . . . . ?
C54 C52 C53 C49 180.0(4) . . . . ?
C55 C24 C25 C26 176.1(3) . . . . ?
C55 C24 C25 C27 -1.7(6) . . . . ?
C55 C56 C57 C51 -175.9(3) . . . . ?
C55 C56 C57 C58 1.2(5) . . . . ?
C56 C55 C60 C59 0.8(5) . . . . ?
C56 C57 C58 C59 -0.6(5) . . . . ?
C57 C51 C52 C53 -179.6(3) . . . . ?
C57 C51 C52 C54 1.4(6) . . . . ?
C57 C58 C59 C60 0.1(5) . . . . ?
C57 C58 C59 C72 -176.1(3) . . . . ?
C58 C59 C60 C55 -0.2(5) . . . . ?
C58 C59 C72 N19 61.6(4) . . . . ?
C58 C59 C72 C73 -119.3(4) . . . . ?
C59 C72 C73 C74 180.0(3) . . . . ?
C59 C72 C73 C75 0.5(5) . . . . ?
C60 C55 C56 C57 -1.3(5) . . . . ?
C60 C59 C72 N19 -114.6(4) . . . . ?
C60 C59 C72 C73 64.5(4) . . . . ?
C61 C6 C7 C8 -176.7(3) . . . . ?
C61 C6 C7 C9 5.1(5) . . . . ?
C61 C62 C63 C42 174.1(3) . . . . ?
C61 C62 C63 C64 -1.2(5) . . . . ?
C62 C61 C66 C65 0.5(5) . . . . ?
C62 C63 C64 C65 0.8(5) . . . . ?
C63 C42 C43 C44 177.5(3) . . . . ?
C63 C42 C43 C45 -0.9(5) . . . . ?
C63 C64 C65 C66 0.3(5) . . . . ?
C63 C64 C65 C108 176.7(3) . . . . ?
C64 C65 C66 C61 -0.9(5) . . . . ?
C64 C65 C108 N27 -118.2(3) . . . . ?
C64 C65 C108 C109 62.2(5) . . . . ?
C65 C108 C109 C110 179.3(3) . . . . ?
C65 C108 C109 C111 2.3(6) . . . . ?
C66 C61 C62 C63 0.6(5) . . . . ?
C66 C65 C108 N27 58.1(4) . . . . ?
C66 C65 C108 C109 -121.5(4) . . . . ?
C67 N15 C76 C77 149.9(5) . . . . ?
C67 N15 C85 C86 -90.0(4) . . . . ?
C68 N16 C69 C70 -177.5(5) . . . . ?
C69 N16 C68 C67 114.4(6) . . . . ?
C69 C70 C71 N19 178.8(4) . . . . ?
C69 C70 C74 C73 179.4(4) . . . . ?
C71 N19 C72 C59 178.4(3) . . . . ?
C71 N19 C72 C73 -0.7(5) . . . . ?
C71 C70 C74 C73 -0.1(6) . . . . ?
C72 N19 C71 C70 2.1(6) . . . . ?
C72 C59 C60 C55 176.1(3) . . . . ?
C72 C73 C74 C70 1.3(5) . . . . ?
C74 C70 C71 N19 -1.7(7) . . . . ?
C75 C73 C74 C70 -179.1(4) . . . . ?
C76 N15 C67 C68 -80.3(5) . . . . ?
C76 N15 C85 C86 143.1(4) . . . . ?
C77 N17 C78 C79 177.9(4) . . . . ?
C78 N17 C77 C76 140.2(5) . . . . ?
C78 C79 C80 N20 -179.5(4) . . . . ?
C78 C79 C83 C82 179.9(4) . . . . ?
C80 N20 C81 C82 0.2(6) . . . . ?
C80 N20 C81 C121 179.2(4) . . . . ?
C80 C79 C83 C82 -1.1(7) . . . . ?
C81 N20 C80 C79 -1.1(7) . . . . ?
C81 C82 C83 C79 0.4(7) . . . . ?
C81 C121 C122 C123 172.4(4) . . . . ?
C81 C121 C126 C125 -172.2(3) . . . . ?
C82 C81 C121 C122 60.5(5) . . . . ?
C82 C81 C121 C126 -126.0(4) . . . . ?
C83 C79 C80 N20 1.5(7) . . . . ?
C84 C82 C83 C79 176.4(6) . . . . ?
C85 N15 C67 C68 153.0(4) . . . . ?
C85 N15 C76 C77 -83.9(5) . . . . ?
C86 N18 C87 C88 179.2(4) . . . . ?
C87 N18 C86 C85 121.8(5) . . . . ?
C87 C88 C89 N21 175.1(4) . . . . ?
C87 C88 C92 C91 -175.9(4) . . . . ?
C89 N21 C90 C91 -1.6(6) . . . . ?
C89 N21 C90 C127 -178.0(3) . . . . ?
C89 C88 C92 C91 0.6(7) . . . . ?
C90 N21 C89 C88 2.1(6) . . . . ?
C90 C91 C92 C88 -0.2(7) . . . . ?
C90 C127 C128 C129 175.9(3) . . . . ?
C90 C127 C132 C131 -177.3(3) . . . . ?
C91 C90 C127 C128 68.1(5) . . . . ?
C91 C90 C127 C132 -114.8(4) . . . . ?
C92 C88 C89 N21 -1.5(6) . . . . ?
C93 C91 C92 C88 178.7(6) . . . . ?
C94 N22 C103 C104 150.1(3) . . . . ?
C94 N22 C112 C113 -81.5(4) . . . . ?
C95 N23 C96 C97 178.6(3) . . . . ?
C96 N23 C95 C94 120.5(4) . . . . ?
C96 C97 C98 N26 176.2(4) . . . . ?
C96 C97 C101 C100 -176.4(4) . . . . ?
C98 N26 C99 C100 -0.9(6) . . . . ?
C98 N26 C99 C125 179.6(4) . . . . ?
C98 C97 C101 C100 0.9(6) . . . . ?
C99 N26 C98 C97 1.2(6) . . . . ?
C99 C100 C101 C97 -0.6(6) . . . . ?
C99 C125 C126 C121 173.1(3) . . . . ?
C100 C99 C125 C124 -119.1(4) . . . . ?
C100 C99 C125 C126 66.2(5) . . . . ?
C101 C97 C98 N26 -1.2(6) . . . . ?
C102 C100 C101 C97 177.8(4) . . . . ?
C103 N22 C94 C95 -80.2(4) . . . . ?
C103 N22 C112 C113 154.4(3) . . . . ?
C104 N24 C105 C106 177.0(3) . . . . ?
C105 N24 C104 C103 128.2(4) . . . . ?
C105 C106 C107 N27 178.4(3) . . . . ?
C105 C106 C110 C109 -179.6(4) . . . . ?
C107 N27 C108 C65 179.6(3) . . . . ?
C107 N27 C108 C109 -0.8(5) . . . . ?
C107 C106 C110 C109 -1.3(6) . . . . ?
C108 N27 C107 C106 0.9(6) . . . . ?
C108 C65 C66 C61 -177.3(3) . . . . ?
C108 C109 C110 C106 1.4(6) . . . . ?
C110 C106 C107 N27 0.1(6) . . . . ?
C111 C109 C110 C106 178.4(4) . . . . ?
C112 N22 C94 C95 156.2(3) . . . . ?
C112 N22 C103 C104 -86.4(4) . . . . ?
C113 N25 C114 C115 -178.3(4) . . . . ?
C114 N25 C113 C112 115.5(4) . . . . ?
C114 C115 C116 N28 178.2(4) . . . . ?
C114 C115 C119 C118 -179.0(4) . . . . ?
C116 N28 C117 C118 1.5(6) . . . . ?
C116 N28 C117 C129 179.4(3) . . . . ?
C116 C115 C119 C118 -0.3(6) . . . . ?
C117 N28 C116 C115 -0.1(6) . . . . ?
C117 C118 C119 C115 1.6(6) . . . . ?
C117 C129 C130 C131 174.5(3) . . . . ?
C118 C117 C129 C128 -124.5(4) . . . . ?
C118 C117 C129 C130 59.3(5) . . . . ?
C119 C115 C116 N28 -0.5(6) . . . . ?
C120 C118 C119 C115 178.6(5) . . . . ?
C121 C81 C82 C83 -178.8(4) . . . . ?
C121 C81 C82 C84 5.2(8) . . . . ?
C121 C122 C123 C33 -173.1(3) . . . . ?
C121 C122 C123 C124 1.1(6) . . . . ?
C122 C121 C126 C125 1.5(6) . . . . ?
C122 C123 C124 C125 -1.2(6) . . . . ?
C123 C33 C34 C35 179.2(3) . . . . ?
C123 C33 C34 C36 1.8(6) . . . . ?
C123 C124 C125 C99 -173.2(3) . . . . ?
C123 C124 C125 C126 1.6(6) . . . . ?
C124 C125 C126 C121 -1.7(6) . . . . ?
C125 C99 C100 C101 -179.9(4) . . . . ?
C125 C99 C100 C102 1.7(7) . . . . ?
C126 C121 C122 C123 -1.2(6) . . . . ?
C127 C90 C91 C92 176.8(4) . . . . ?
C127 C90 C91 C93 -2.1(8) . . . . ?
C127 C128 C129 C117 -174.2(3) . . . . ?
C127 C128 C129 C130 2.1(5) . . . . ?
C128 C127 C132 C131 -0.2(5) . . . . ?
C128 C129 C130 C131 -1.8(5) . . . . ?
C129 C117 C118 C119 180.0(3) . . . . ?
C129 C117 C118 C120 3.1(6) . . . . ?
C129 C130 C131 C15 -177.1(3) . . . . ?
C129 C130 C131 C132 0.5(5) . . . . ?
C130 C131 C132 C127 0.5(5) . . . . ?
C131 C15 C16 C17 -179.1(3) . . . . ?
C131 C15 C16 C18 0.7(6) . . . . ?
C132 C127 C128 C129 -1.1(5) . . . . ?
O3 S1 N29 S2 152.3(3) . . . . ?
O3 S1 C133 F1 -63.5(7) . . . . ?
O3 S1 C133 F2 59.2(5) . . . . ?
O3 S1 C133 F3 175.0(5) . . . . ?
O4 S1 N29 S2 15.3(5) . . . . ?
O4 S1 C133 F1 61.5(6) . . . . ?
O4 S1 C133 F2 -175.8(5) . . . . ?
O4 S1 C133 F3 -60.0(5) . . . . ?
O5 S2 N29 S1 15.5(5) . . . . ?
O5 S2 C134 F4 -61.5(4) . . . . ?
O5 S2 C134 F5 177.2(3) . . . . ?
O5 S2 C134 F6 58.5(3) . . . . ?
O6 S2 N29 S1 153.3(3) . . . . ?
O6 S2 C134 F4 173.6(3) . . . . ?
O6 S2 C134 F5 52.3(4) . . . . ?
O6 S2 C134 F6 -66.4(3) . . . . ?
N29 S1 C133 F1 -176.3(6) . . . . ?
N29 S1 C133 F2 -53.6(5) . . . . ?
N29 S1 C133 F3 62.3(5) . . . . ?
N29 S2 C134 F4 61.2(4) . . . . ?
N29 S2 C134 F5 -60.1(4) . . . . ?
N29 S2 C134 F6 -178.8(3) . . . . ?
C133 S1 N29 S2 -97.7(4) . . . . ?
C134 S2 N29 S1 -98.2(4) . . . . ?
O7 S3 N30 S4 171.0(14) . . . . ?
O7 S3 C135 F7 -69.4(11) . . . . ?
O7 S3 C135 F8 50.4(12) . . . . ?
O7 S3 C135 F9 171.2(10) . . . . ?
O8 S3 N30 S4 46.1(16) . . . . ?
O8 S3 C135 F7 53.5(12) . . . . ?
O8 S3 C135 F8 173.3(11) . . . . ?
O8 S3 C135 F9 -65.9(12) . . . . ?
O9 S4 N30 S3 27.2(12) . . . . ?
O10 S4 N30 S3 152.0(13) . . . . ?
N30 S3 C135 F7 -170.7(9) . . . . ?
N30 S3 C135 F8 -50.9(11) . . . . ?
N30 S3 C135 F9 69.9(10) . . . . ?
C135 S3 N30 S4 -82.8(12) . . . . ?
C136 S4 N30 S3 -111.6(12) . . . . ?
S5 N31 S5A O11 157.2(7) . . . . ?
S5 N31 S5A O12 15.9(17) . . . . ?
S5 N31 S5A C145 -87.1(11) . . . . ?
F13A C145 S5A O11 103.3(11) . . . . ?
F13A C145 S5A O12 -133.1(10) . . . . ?
F13A C145 S5A N31 -12.5(10) . . . . ?
F14A C145 S5A O11 -130.5(10) . . . . ?
F14A C145 S5A O12 -6.9(12) . . . . ?
F14A C145 S5A N31 113.8(10) . . . . ?
F15A C145 S5A O11 -10.4(11) . . . . ?
F15A C145 S5A O12 113.2(10) . . . . ?
F15A C145 S5A N31 -126.1(9) . . . . ?
N31 S5 C137 F13 108.9(8) . . . . ?
N31 S5 C137 F14 -17.9(9) . . . . ?
N31 S5 C137 F15 -128.6(8) . . . . ?
C137 S5 N31 S5A -84.9(11) . . . . ?
S3A N30A S4A O9A 47(2) . . . . ?
S3A N30A S4A O10A -177(2) . . . . ?
S4A N30A S3A O7A 165(2) . . . . ?
S4A N30A S3A O8A -19(2) . . . . ?
O12A S5 N31 S5A 148.8(7) . . . . ?
O12A S5 C137 F13 -132.4(9) . . . . ?
O12A S5 C137 F14 100.9(10) . . . . ?
O12A S5 C137 F15 -9.8(11) . . . . ?
O11A S5 N31 S5A 17.8(16) . . . . ?
O11A S5 C137 F13 -9.7(10) . . . . ?
O11A S5 C137 F14 -136.4(8) . . . . ?
O11A S5 C137 F15 112.8(9) . . . . ?

loop_
_smtbx_masks_void_nr
_smtbx_masks_void_average_x
_smtbx_masks_void_average_y
_smtbx_masks_void_average_z
_smtbx_masks_void_volume
_smtbx_masks_void_count_electrons
_smtbx_masks_void_content
1 -0.280 0.000 0.000 1227.1 370.6 '2 CHCl3,4 C6H14O'
2 0.500 0.500 0.500 406.7 114.0 '2 C6H14O'
3 -0.124 0.402 0.683 48.2 0.0 ?
4 0.124 0.598 0.317 48.2 0.0 ?
